data_7112190
loop_
_publ_author_name
'Takashi Takeda'
'Yasuto Uchimura'
'Hidetoshi Kawai'
'Ryo Katoono'
'Kenshu Fujiwara'
'Takanori Suzuki'

_publ_section_title
;
 Preparation and structure of acenaphthylene-1,2-diyldi(9-acridine)
 derivatives with a long C[double bond, length as m-dash]C bond
;
_journal_name_full Chem.Commun.
_journal_page_first 3924
_journal_paper_doi 10.1039/C3CC49573F
_journal_volume 50
_journal_year 2014
_chemical_formula_moiety 'C42 H30 Cl3 F3 N2 O3 S'
_chemical_formula_sum 'C42 H30 Cl3 F3 N2 O3 S'
_chemical_formula_weight 806.12
_space_group_IT_number 14
_symmetry_cell_setting monoclinic
_symmetry_Int_Tables_number 14
_symmetry_space_group_name_Hall '-P 2yn'
_symmetry_space_group_name_H-M 'P 1 21/n 1'
_atom_sites_solution_hydrogens geom
_atom_sites_solution_primary direct
_atom_sites_solution_secondary difmap
_cell_angle_alpha 90.0000
_cell_angle_beta 105.429(6)
_cell_angle_gamma 90.0000
_cell_formula_units_Z 8
_cell_length_a 14.643(4)
_cell_length_b 31.409(8)
_cell_length_c 16.869(5)
_cell_measurement_reflns_used 13963
_cell_measurement_temperature 295
_cell_measurement_theta_max 27.48
_cell_measurement_theta_min 3.07
_cell_volume 7479(4)
_computing_cell_refinement CrystalClear
_computing_data_collection 'CrystalClear (Rigaku Corp., 2000)'
_computing_data_reduction CrystalClear
_computing_molecular_graphics 'CrystalStructure 4.0'
_computing_publication_material 'CrystalStructure 4.0 (Rigaku, 2010)'
_computing_structure_refinement 'CRYSTALS (Carruthers, et al., 1999)'
_computing_structure_solution 'SIR92 (Altomare, et al., 1994)'
_diffrn_ambient_temperature 295
_diffrn_detector_area_resol_mean 7.314
_diffrn_measured_fraction_theta_full 0.996
_diffrn_measured_fraction_theta_max 0.996
_diffrn_measurement_device_type 'Rigaku Mercury70'
_diffrn_measurement_method \w
_diffrn_radiation_type 'Mo K\a'
_diffrn_radiation_wavelength 0.71070
_diffrn_reflns_av_R_equivalents 0.0846
_diffrn_reflns_limit_h_max 16
_diffrn_reflns_limit_h_min -13
_diffrn_reflns_limit_k_max 35
_diffrn_reflns_limit_k_min -35
_diffrn_reflns_limit_l_max 14
_diffrn_reflns_limit_l_min -19
_diffrn_reflns_number 47016
_diffrn_reflns_theta_full 24.00
_diffrn_reflns_theta_max 24.00
_diffrn_standards_number 0
_exptl_absorpt_coefficient_mu 0.359
_exptl_absorpt_correction_T_max 0.982
_exptl_absorpt_correction_T_min 0.774
_exptl_absorpt_correction_type multi-scan
_exptl_absorpt_process_details 'REQAB (Rigaku, 1998)'
_exptl_crystal_colour red
_exptl_crystal_density_diffrn 1.432
_exptl_crystal_density_method 'not measured'
_exptl_crystal_description platelet
_exptl_crystal_F_000 3312.00
_exptl_crystal_size_max 0.400
_exptl_crystal_size_mid 0.300
_exptl_crystal_size_min 0.050
_refine_diff_density_max 1.080
_refine_diff_density_min -0.811
_refine_ls_extinction_method none
_refine_ls_goodness_of_fit_ref 0.608
_refine_ls_hydrogen_treatment mixed
_refine_ls_number_parameters 1054
_refine_ls_number_reflns 11681
_refine_ls_R_factor_gt 0.0905
_refine_ls_shift/su_max 0.003
_refine_ls_structure_factor_coef Fsqd
_refine_ls_weighting_details 'w = 1/[0.0010Fo^2^ + 3.0000\s(Fo^2^) + 0.5000]/(4Fo^2^)'
_refine_ls_weighting_scheme calc
_refine_ls_wR_factor_ref 0.2065
_reflns_number_gt 3738
_reflns_number_total 11687
_reflns_threshold_expression F^2^>2.0\s(F^2^)
_cod_data_source_file c3cc49573f.txt
_cod_data_source_block '_051111tt'
_cod_database_code 7112190

loop_
_symmetry_equiv_pos_site_id
_symmetry_equiv_pos_as_xyz
1 +X,+Y,+Z
2 1/2-X,1/2+Y,1/2-Z
3 -X,-Y,-Z
4 1/2+X,1/2-Y,1/2+Z

loop_
_atom_site_label
_atom_site_type_symbol
_atom_site_fract_x
_atom_site_fract_y
_atom_site_fract_z
_atom_site_U_iso_or_equiv
_atom_site_adp_type
_atom_site_occupancy
_atom_site_symmetry_multiplicity
_atom_site_calc_flag
_atom_site_refinement_flags
Cl(1) Cl 0.3212(3) -0.12081(11) 0.3229(2) 0.1598(16) Uani 1.0 4 d .
Cl(2) Cl 0.1714(4) -0.07760(13) 0.3571(3) 0.193(2) Uani 1.0 4 d .
Cl(3) Cl 0.3265(3) -0.03105(12) 0.3448(3) 0.201(2) Uani 1.0 4 d .
Cl(4) Cl 0.7681(3) 0.38062(11) 1.1287(2) 0.1558(15) Uani 1.0 4 d .
Cl(5) Cl 0.6003(3) 0.42704(11) 1.10950(19) 0.1536(14) Uani 1.0 4 d .
Cl(6) Cl 0.7713(3) 0.47112(11) 1.1271(2) 0.1587(16) Uani 1.0 4 d .
S(1) S 0.29679(17) 0.07655(8) -0.08438(15) 0.0843(9) Uani 1.0 4 d .
S(2) S 0.14911(16) -0.07836(7) 0.05154(13) 0.0704(8) Uani 1.0 4 d .
F(1) F 0.4012(5) 0.0408(3) -0.1652(5) 0.183(4) Uani 1.0 4 d .
F(2) F 0.4765(5) 0.0727(4) -0.0563(5) 0.219(4) Uani 1.0 4 d .
F(3) F 0.3984(7) 0.1085(4) -0.1643(6) 0.218(5) Uani 1.0 4 d .
F(4) F 0.3007(5) -0.0782(3) -0.0000(4) 0.154(3) Uani 1.0 4 d .
F(5) F 0.3145(5) -0.0474(3) 0.1151(5) 0.152(3) Uani 1.0 4 d .
F(6) F 0.3123(5) -0.1144(3) 0.1062(4) 0.161(3) Uani 1.0 4 d .
O(1) O 0.3058(5) 0.11405(19) -0.0371(4) 0.118(3) Uani 1.0 4 d .
O(2) O 0.3050(6) 0.0370(2) -0.0354(4) 0.146(4) Uani 1.0 4 d .
O(3) O 0.2227(4) 0.07547(19) -0.1581(3) 0.091(2) Uani 1.0 4 d .
O(4) O 0.1227(5) -0.03884(17) 0.0127(4) 0.092(3) Uani 1.0 4 d .
O(5) O 0.1382(4) -0.08125(17) 0.1338(3) 0.078(2) Uani 1.0 4 d .
O(6) O 0.1174(5) -0.11488(17) 0.0017(4) 0.102(3) Uani 1.0 4 d .
N(1) N 0.5430(5) 0.30738(17) 0.3517(4) 0.057(2) Uani 1.0 4 d .
N(2) N 0.4759(5) 0.2755(2) 0.1198(4) 0.066(3) Uani 1.0 4 d .
N(3) N -0.0349(5) 0.03870(17) 0.1659(4) 0.055(2) Uani 1.0 4 d .
N(4) N 0.0505(5) 0.0722(2) 0.3845(4) 0.061(3) Uani 1.0 4 d .
C(1) C 0.4790(5) 0.1168(2) 0.1944(5) 0.047(3) Uani 1.0 4 d .
C(2) C 0.4577(5) 0.0833(3) 0.1409(5) 0.063(3) Uani 1.0 4 d .
C(3) C 0.4675(6) 0.0416(3) 0.1714(7) 0.080(4) Uani 1.0 4 d .
C(4) C 0.4971(6) 0.0340(3) 0.2544(7) 0.085(4) Uani 1.0 4 d .
C(5) C 0.5198(5) 0.0667(3) 0.3118(6) 0.061(3) Uani 1.0 4 d .
C(6) C 0.5520(6) 0.0650(4) 0.3971(6) 0.083(4) Uani 1.0 4 d .
C(7) C 0.5691(6) 0.0993(4) 0.4432(6) 0.085(4) Uani 1.0 4 d .
C(8) C 0.5574(5) 0.1423(3) 0.4077(5) 0.066(3) Uani 1.0 4 d .
C(9) C 0.5281(5) 0.1445(3) 0.3244(5) 0.051(3) Uani 1.0 4 d .
C(10) C 0.5085(5) 0.1072(3) 0.2772(5) 0.052(3) Uani 1.0 4 d .
C(11) C 0.4791(5) 0.1637(2) 0.1870(5) 0.049(3) Uani 1.0 4 d .
C(12) C 0.5070(5) 0.1805(2) 0.2649(4) 0.046(3) Uani 1.0 4 d .
C(13) C 0.5190(5) 0.2249(3) 0.2920(4) 0.049(3) Uani 1.0 4 d .
C(14) C 0.6071(5) 0.2446(3) 0.3077(4) 0.048(3) Uani 1.0 4 d .
C(15) C 0.6870(5) 0.2238(3) 0.2903(5) 0.063(3) Uani 1.0 4 d .
C(16) C 0.7699(6) 0.2440(3) 0.3027(5) 0.072(3) Uani 1.0 4 d .
C(17) C 0.7802(6) 0.2855(3) 0.3325(6) 0.087(4) Uani 1.0 4 d .
C(18) C 0.7066(6) 0.3069(3) 0.3501(5) 0.075(3) Uani 1.0 4 d .
C(19) C 0.6199(5) 0.2865(3) 0.3371(4) 0.053(3) Uani 1.0 4 d .
C(20) C 0.4534(6) 0.2888(3) 0.3352(4) 0.054(3) Uani 1.0 4 d .
C(21) C 0.3760(6) 0.3113(3) 0.3478(5) 0.070(3) Uani 1.0 4 d .
C(22) C 0.2895(6) 0.2924(3) 0.3295(5) 0.077(4) Uani 1.0 4 d .
C(23) C 0.2765(6) 0.2506(3) 0.3008(5) 0.069(3) Uani 1.0 4 d .
C(24) C 0.3513(6) 0.2286(3) 0.2900(5) 0.056(3) Uani 1.0 4 d .
C(25) C 0.4413(5) 0.2469(3) 0.3069(4) 0.048(3) Uani 1.0 4 d .
C(26) C 0.4540(5) 0.1865(3) 0.1040(5) 0.050(3) Uani 1.0 4 d .
C(27) C 0.5361(6) 0.2090(3) 0.0885(5) 0.061(3) Uani 1.0 4 d .
C(28) C 0.6088(6) 0.1852(3) 0.0701(5) 0.071(3) Uani 1.0 4 d .
C(29) C 0.6890(7) 0.2039(4) 0.0612(6) 0.094(4) Uani 1.0 4 d .
C(30) C 0.6994(7) 0.2469(5) 0.0721(6) 0.106(5) Uani 1.0 4 d .
C(31) C 0.6332(7) 0.2716(3) 0.0909(5) 0.074(3) Uani 1.0 4 d .
C(32) C 0.5483(6) 0.2524(3) 0.0994(5) 0.064(3) Uani 1.0 4 d .
C(33) C 0.3847(6) 0.2593(3) 0.1022(4) 0.053(3) Uani 1.0 4 d .
C(34) C 0.3051(7) 0.2859(3) 0.0961(5) 0.075(3) Uani 1.0 4 d .
C(35) C 0.2168(7) 0.2687(4) 0.0801(5) 0.086(4) Uani 1.0 4 d .
C(36) C 0.2032(7) 0.2257(4) 0.0687(5) 0.086(4) Uani 1.0 4 d .
C(37) C 0.2807(6) 0.2002(3) 0.0743(5) 0.067(3) Uani 1.0 4 d .
C(38) C 0.3706(6) 0.2158(3) 0.0921(4) 0.054(3) Uani 1.0 4 d .
C(39) C 0.5540(6) 0.3525(3) 0.3836(6) 0.104(4) Uani 1.0 4 d .
C(40) C 0.4919(7) 0.3206(3) 0.1434(6) 0.088(4) Uani 1.0 4 d .
C(41) C 0.0211(5) 0.2328(3) 0.3035(4) 0.047(3) Uani 1.0 4 d .
C(42) C -0.0494(5) 0.2087(3) 0.0884(4) 0.053(3) Uani 1.0 4 d .
C(43) C -0.0577(6) 0.2500(3) 0.0541(5) 0.065(3) Uani 1.0 4 d .
C(44) C -0.0422(6) 0.2867(3) 0.0995(6) 0.067(3) Uani 1.0 4 d .
C(45) C -0.0144(5) 0.2840(3) 0.1879(5) 0.059(3) Uani 1.0 4 d .
C(46) C 0.0047(5) 0.3175(3) 0.2461(6) 0.068(3) Uani 1.0 4 d .
C(47) C 0.0318(5) 0.3081(3) 0.3275(6) 0.067(3) Uani 1.0 4 d .
C(48) C 0.0380(5) 0.2665(3) 0.3577(5) 0.054(3) Uani 1.0 4 d .
C(49) C -0.0210(5) 0.2053(2) 0.1714(5) 0.050(3) Uani 1.0 4 d .
C(50) C -0.0042(5) 0.2426(2) 0.2192(5) 0.049(3) Uani 1.0 4 d .
C(51) C -0.0053(5) 0.1696(2) 0.2330(5) 0.050(3) Uani 1.0 4 d .
C(52) C 0.0209(5) 0.1863(2) 0.3100(5) 0.048(3) Uani 1.0 4 d .
C(53) C -0.0162(5) 0.1242(2) 0.2073(4) 0.043(3) Uani 1.0 4 d .
C(54) C -0.1012(5) 0.1034(2) 0.2024(4) 0.045(3) Uani 1.0 4 d .
C(55) C -0.1801(6) 0.1240(2) 0.2166(4) 0.051(3) Uani 1.0 4 d .
C(56) C -0.2599(6) 0.1026(3) 0.2147(5) 0.063(3) Uani 1.0 4 d .
C(57) C -0.2667(6) 0.0594(3) 0.1965(5) 0.071(3) Uani 1.0 4 d .
C(58) C -0.1951(6) 0.0381(3) 0.1800(5) 0.067(3) Uani 1.0 4 d .
C(59) C -0.1075(5) 0.0592(3) 0.1822(4) 0.047(3) Uani 1.0 4 d .
C(60) C 0.0478(6) 0.0597(3) 0.1640(4) 0.053(3) Uani 1.0 4 d .
C(61) C 0.1223(7) 0.0391(3) 0.1426(6) 0.079(4) Uani 1.0 4 d .
C(62) C 0.2012(7) 0.0601(3) 0.1452(6) 0.094(4) Uani 1.0 4 d .
C(63) C 0.2153(6) 0.1026(3) 0.1715(6) 0.082(4) Uani 1.0 4 d .
C(64) C 0.1460(6) 0.1233(3) 0.1911(5) 0.067(3) Uani 1.0 4 d .
C(65) C 0.0590(5) 0.1035(3) 0.1885(4) 0.048(3) Uani 1.0 4 d .
C(66) C 0.0489(5) 0.1643(3) 0.3921(4) 0.049(3) Uani 1.0 4 d .
C(67) C -0.0307(5) 0.1369(3) 0.4084(4) 0.052(3) Uani 1.0 4 d .
C(68) C -0.1059(6) 0.1552(3) 0.4261(5) 0.072(3) Uani 1.0 4 d .
C(69) C -0.1804(7) 0.1331(4) 0.4383(5) 0.085(4) Uani 1.0 4 d .
C(70) C -0.1792(8) 0.0899(5) 0.4326(6) 0.099(5) Uani 1.0 4 d .
C(71) C -0.1035(7) 0.0699(3) 0.4156(5) 0.077(4) Uani 1.0 4 d .
C(72) C -0.0252(6) 0.0926(3) 0.4030(4) 0.058(3) Uani 1.0 4 d .
C(73) C 0.1373(6) 0.0940(3) 0.3957(5) 0.059(3) Uani 1.0 4 d .
C(74) C 0.2201(7) 0.0724(3) 0.4006(5) 0.078(4) Uani 1.0 4 d .
C(75) C 0.3028(7) 0.0961(4) 0.4095(6) 0.102(5) Uani 1.0 4 d .
C(76) C 0.3071(7) 0.1387(4) 0.4170(6) 0.087(4) Uani 1.0 4 d .
C(77) C 0.2236(6) 0.1593(3) 0.4137(5) 0.071(3) Uani 1.0 4 d .
C(78) C 0.1380(5) 0.1386(3) 0.4012(4) 0.053(3) Uani 1.0 4 d .
C(79) C -0.0426(6) -0.0077(2) 0.1461(5) 0.082(4) Uani 1.0 4 d .
C(80) C 0.0495(7) 0.0264(3) 0.3737(5) 0.093(4) Uani 1.0 4 d .
C(81) C 0.3987(10) 0.0724(6) -0.1157(9) 0.136(6) Uani 1.0 4 d .
C(82) C 0.2763(8) -0.0795(4) 0.0686(7) 0.096(4) Uani 1.0 4 d .
C(83) C 0.2600(8) -0.0738(4) 0.3069(6) 0.107(4) Uani 1.0 4 d .
C(84) C 0.7208(7) 0.4260(3) 1.1563(6) 0.106(4) Uani 1.0 4 d .
H(1) H 0.4354 0.0890 0.0837 0.075(3) Uiso 1.0 4 calc R
H(2) H 0.4573 0.0181 0.1347 0.095(4) Uiso 1.0 4 calc R
H(3) H 0.5017 0.0054 0.2734 0.102(4) Uiso 1.0 4 calc R
H(4) H 0.5610 0.0383 0.4246 0.101(4) Uiso 1.0 4 calc R
H(5) H 0.5966 0.0980 0.5009 0.102(4) Uiso 1.0 4 calc R
H(6) H 0.5641 0.1677 0.4393 0.078(3) Uiso 1.0 4 calc R
H(7) H 0.6799 0.1953 0.2709 0.074(3) Uiso 1.0 4 calc R
H(8) H 0.8204 0.2299 0.2879 0.088(3) Uiso 1.0 4 calc R
H(9) H 0.8409 0.2983 0.3424 0.100(4) Uiso 1.0 4 calc R
H(10) H 0.7154 0.3351 0.3711 0.089(4) Uiso 1.0 4 calc R
H(11) H 0.3869 0.3389 0.3718 0.087(4) Uiso 1.0 4 calc R
H(12) H 0.2373 0.3091 0.3344 0.096(4) Uiso 1.0 4 calc R
H(13) H 0.2147 0.2386 0.2850 0.084(3) Uiso 1.0 4 calc R
H(14) H 0.331(5) 0.203(3) 0.260(4) 0.08(3) Uiso 1.0 4 d .
H(15) H 0.5971 0.1557 0.0595 0.085(4) Uiso 1.0 4 calc R
H(16) H 0.7403 0.1886 0.0505 0.112(5) Uiso 1.0 4 calc R
H(17) H 0.7567 0.2600 0.0686 0.127(5) Uiso 1.0 4 calc R
H(18) H 0.6413 0.3016 0.0967 0.087(4) Uiso 1.0 4 calc R
H(19) H 0.3170 0.3156 0.1012 0.090(4) Uiso 1.0 4 calc R
H(20) H 0.1680 0.2883 0.0818 0.105(4) Uiso 1.0 4 calc R
H(21) H 0.1399 0.2155 0.0572 0.103(4) Uiso 1.0 4 calc R
H(22) H 0.2686 0.1708 0.0638 0.080(3) Uiso 1.0 4 calc R
H(23) H 0.5719 0.3522 0.4420 0.1287 Uiso 1.0 4 calc R
H(24) H 0.4953 0.3670 0.3643 0.1287 Uiso 1.0 4 calc R
H(25) H 0.6013 0.3668 0.3644 0.1287 Uiso 1.0 4 calc R
H(26) H 0.559(6) 0.331(3) 0.185(5) 0.12(4) Uiso 1.0 4 d .
H(27) H 0.5233 0.3337 0.1073 0.1017 Uiso 1.0 4 calc R
H(28) H 0.4333 0.3346 0.1392 0.1017 Uiso 1.0 4 calc R
H(29) H 0.445(4) 0.1680(17) 0.060(4) 0.034(18) Uiso 1.0 4 d .
H(30) H -0.0679 0.1849 0.0532 0.064(3) Uiso 1.0 4 calc R
H(31) H -0.073(4) 0.2563(15) -0.004(3) 0.026(15) Uiso 1.0 4 d .
H(32) H -0.051(4) 0.3125(17) 0.073(3) 0.029(16) Uiso 1.0 4 d .
H(33) H 0.0014 0.3466 0.2298 0.080(3) Uiso 1.0 4 calc R
H(34) H 0.0488 0.3300 0.3674 0.078(3) Uiso 1.0 4 calc R
H(35) H 0.0517 0.2605 0.4148 0.065(3) Uiso 1.0 4 calc R
H(36) H -0.1763 0.1534 0.2306 0.061(3) Uiso 1.0 4 calc R
H(37) H -0.3141 0.1162 0.2238 0.077(3) Uiso 1.0 4 calc R
H(38) H -0.3241 0.0442 0.1907 0.086(3) Uiso 1.0 4 calc R
H(39) H -0.1979 0.0081 0.1731 0.084(4) Uiso 1.0 4 calc R
H(40) H 0.1172 0.0100 0.1267 0.101(4) Uiso 1.0 4 calc R
H(41) H 0.2518 0.0463 0.1302 0.122(5) Uiso 1.0 4 calc R
H(42) H 0.2701 0.1190 0.1725 0.102(4) Uiso 1.0 4 calc R
H(43) H 0.159(4) 0.1553(19) 0.206(4) 0.046(18) Uiso 1.0 4 d .
H(44) H -0.1107 0.1851 0.4329 0.0844 Uiso 1.0 4 calc R
H(45) H -0.2340 0.1461 0.4498 0.1049 Uiso 1.0 4 calc R
H(47) H -0.0983 0.0398 0.4122 0.0913 Uiso 1.0 4 calc R
H(48) H 0.2212 0.0422 0.3999 0.0950 Uiso 1.0 4 calc R
H(49) H 0.3598 0.0814 0.4107 0.1230 Uiso 1.0 4 calc R
H(50) H 0.3654 0.1530 0.4206 0.1053 Uiso 1.0 4 calc R
H(51) H 0.2253 0.1893 0.4212 0.085(4) Uiso 1.0 4 calc R
H(52) H -0.0216 -0.0237 0.1954 0.0988 Uiso 1.0 4 calc R
H(53) H -0.0045 -0.0144 0.1101 0.0989 Uiso 1.0 4 calc R
H(54) H -0.1068 -0.0146 0.1202 0.0989 Uiso 1.0 4 calc R
H(55) H 0.0763 0.0129 0.4250 0.1099 Uiso 1.0 4 calc R
H(56) H 0.0853 0.0192 0.3362 0.1098 Uiso 1.0 4 calc R
H(57) H -0.0140 0.0171 0.3524 0.1099 Uiso 1.0 4 calc R
H(58) H 0.067(4) 0.1883(18) 0.438(4) 0.047(18) Uiso 1.0 4 d .
H(59) H 0.2324 -0.0699 0.2497 0.1273 Uiso 1.0 4 calc R
H(61) H -0.2290 0.0725 0.4407 0.1213 Uiso 1.0 4 calc R
H(62) H 0.7307 0.4262 1.2143 0.1229 Uiso 1.0 4 calc R

loop_
_atom_site_aniso_label
_atom_site_aniso_U_11
_atom_site_aniso_U_22
_atom_site_aniso_U_33
_atom_site_aniso_U_12
_atom_site_aniso_U_13
_atom_site_aniso_U_23
Cl(1) 0.188(4) 0.139(3) 0.142(3) 0.052(3) 0.025(3) -0.021(3)
Cl(2) 0.268(5) 0.163(4) 0.198(4) 0.032(4) 0.150(4) 0.020(3)
Cl(3) 0.217(5) 0.127(3) 0.249(5) -0.040(3) 0.042(4) -0.020(3)
Cl(4) 0.176(4) 0.120(3) 0.161(3) 0.028(3) 0.028(3) -0.028(3)
Cl(5) 0.124(3) 0.155(3) 0.156(3) -0.008(3) -0.008(2) -0.006(3)
Cl(6) 0.173(4) 0.119(3) 0.177(4) -0.033(3) 0.033(3) 0.005(3)
S(1) 0.0761(16) 0.0738(17) 0.0911(17) 0.0091(15) 0.0018(14) -0.0137(15)
S(2) 0.0875(17) 0.0581(14) 0.0654(14) -0.0007(14) 0.0199(12) 0.0007(12)
F(1) 0.152(7) 0.224(9) 0.178(7) 0.046(6) 0.054(6) -0.081(7)
F(2) 0.071(5) 0.430(14) 0.146(6) 0.026(7) 0.011(4) -0.066(8)
F(3) 0.221(10) 0.236(11) 0.207(9) -0.116(9) 0.077(8) 0.013(8)
F(4) 0.126(5) 0.240(8) 0.122(5) 0.032(6) 0.079(4) 0.028(6)
F(5) 0.105(5) 0.172(7) 0.173(7) -0.040(5) 0.026(5) -0.028(6)
F(6) 0.140(6) 0.170(7) 0.173(7) 0.083(6) 0.045(5) 0.071(6)
O(1) 0.142(7) 0.076(5) 0.107(5) 0.027(5) -0.018(5) -0.033(4)
O(2) 0.223(9) 0.090(6) 0.112(6) -0.045(6) 0.019(6) 0.032(5)
O(3) 0.071(4) 0.107(5) 0.081(4) -0.010(4) -0.006(3) -0.006(4)
O(4) 0.121(6) 0.071(4) 0.084(4) 0.017(4) 0.027(4) 0.018(4)
O(5) 0.097(5) 0.083(4) 0.061(4) 0.000(4) 0.032(3) 0.004(3)
O(6) 0.155(6) 0.067(4) 0.083(5) -0.025(4) 0.028(4) -0.019(4)
N(1) 0.063(5) 0.035(4) 0.075(5) -0.007(4) 0.020(4) -0.011(3)
N(2) 0.076(5) 0.047(5) 0.071(5) -0.011(4) 0.015(4) 0.005(4)
N(3) 0.060(5) 0.039(4) 0.062(4) -0.002(4) 0.011(4) -0.007(3)
N(4) 0.065(5) 0.051(5) 0.072(5) 0.002(4) 0.025(4) -0.007(4)
C(1) 0.038(5) 0.038(5) 0.062(5) 0.001(4) 0.010(4) 0.003(4)
C(2) 0.047(5) 0.061(6) 0.079(6) -0.001(5) 0.014(4) -0.004(5)
C(3) 0.066(6) 0.048(6) 0.124(9) 0.007(5) 0.023(6) -0.014(6)
C(4) 0.076(7) 0.054(7) 0.126(9) 0.004(5) 0.028(7) 0.033(6)
C(5) 0.042(5) 0.060(6) 0.086(7) -0.002(5) 0.022(5) 0.015(5)
C(6) 0.063(7) 0.102(9) 0.088(8) 0.015(6) 0.028(6) 0.040(6)
C(7) 0.043(6) 0.129(9) 0.083(8) 0.008(6) 0.019(5) 0.045(7)
C(8) 0.053(5) 0.088(7) 0.054(6) 0.006(5) 0.009(4) 0.003(5)
C(9) 0.039(5) 0.052(5) 0.065(6) -0.004(4) 0.018(4) 0.010(4)
C(10) 0.031(5) 0.056(6) 0.073(6) -0.002(4) 0.022(4) 0.007(5)
C(11) 0.041(5) 0.043(5) 0.062(5) -0.005(4) 0.011(4) 0.003(4)
C(12) 0.032(4) 0.050(5) 0.057(5) -0.008(4) 0.014(4) -0.001(4)
C(13) 0.061(6) 0.047(5) 0.041(5) -0.005(4) 0.017(4) -0.001(4)
C(14) 0.032(5) 0.052(5) 0.060(5) 0.003(4) 0.013(4) -0.000(4)
C(15) 0.046(5) 0.065(6) 0.074(6) 0.000(5) 0.009(4) -0.005(4)
C(16) 0.048(6) 0.060(6) 0.112(7) 0.001(5) 0.025(5) -0.008(5)
C(17) 0.036(6) 0.072(7) 0.143(9) -0.021(5) 0.008(6) -0.005(6)
C(18) 0.058(6) 0.060(6) 0.105(7) -0.010(5) 0.019(5) -0.009(5)
C(19) 0.040(5) 0.054(6) 0.059(5) 0.002(4) 0.004(4) -0.009(4)
C(20) 0.049(5) 0.060(6) 0.059(5) 0.009(5) 0.024(4) 0.000(4)
C(21) 0.067(6) 0.069(6) 0.081(6) -0.000(6) 0.034(5) -0.011(5)
C(22) 0.049(6) 0.083(7) 0.108(7) 0.012(5) 0.039(5) 0.010(6)
C(23) 0.063(6) 0.072(7) 0.075(6) -0.005(6) 0.022(5) 0.010(5)
C(24) 0.050(6) 0.064(6) 0.059(6) -0.000(5) 0.024(4) 0.004(5)
C(25) 0.045(5) 0.056(5) 0.045(5) 0.006(4) 0.015(4) 0.002(4)
C(26) 0.052(5) 0.043(5) 0.053(5) 0.003(4) 0.010(4) -0.002(4)
C(27) 0.058(6) 0.069(6) 0.054(5) -0.008(5) 0.015(4) 0.009(4)
C(28) 0.055(6) 0.091(7) 0.068(6) -0.000(6) 0.019(5) 0.017(5)
C(29) 0.054(7) 0.147(10) 0.080(7) 0.022(8) 0.014(5) 0.045(8)
C(30) 0.045(7) 0.191(13) 0.081(7) -0.010(9) 0.013(5) 0.037(9)
C(31) 0.060(6) 0.075(7) 0.083(6) -0.022(6) 0.012(5) 0.024(5)
C(32) 0.058(6) 0.078(7) 0.054(5) -0.005(5) 0.010(4) 0.008(5)
C(33) 0.052(6) 0.053(6) 0.057(5) -0.006(5) 0.018(4) 0.005(4)
C(34) 0.071(6) 0.063(6) 0.090(7) 0.016(6) 0.022(5) 0.017(5)
C(35) 0.076(8) 0.094(8) 0.092(7) 0.021(7) 0.030(6) 0.020(6)
C(36) 0.053(6) 0.116(9) 0.088(7) -0.013(7) 0.017(5) 0.003(6)
C(37) 0.051(6) 0.068(6) 0.081(6) 0.001(5) 0.016(5) 0.001(5)
C(38) 0.044(5) 0.066(6) 0.051(5) 0.008(5) 0.009(4) 0.009(4)
C(39) 0.077(7) 0.086(7) 0.159(10) -0.019(6) 0.049(7) -0.043(7)
C(40) 0.083(8) 0.062(7) 0.109(8) -0.017(6) 0.010(6) 0.014(5)
C(41) 0.038(5) 0.051(5) 0.051(5) -0.008(4) 0.007(4) 0.000(4)
C(42) 0.061(5) 0.050(5) 0.050(5) 0.002(4) 0.018(4) -0.001(4)
C(43) 0.077(7) 0.064(6) 0.055(6) 0.016(5) 0.022(5) 0.013(5)
C(44) 0.067(6) 0.061(7) 0.074(7) 0.005(5) 0.022(5) 0.034(6)
C(45) 0.032(5) 0.060(6) 0.084(7) 0.002(4) 0.018(4) 0.008(5)
C(46) 0.048(5) 0.043(5) 0.110(8) -0.007(4) 0.017(5) -0.010(5)
C(47) 0.047(5) 0.062(6) 0.084(7) -0.006(5) 0.006(5) -0.017(5)
C(48) 0.037(5) 0.052(5) 0.073(6) 0.000(4) 0.017(4) -0.010(5)
C(49) 0.051(5) 0.039(5) 0.063(5) 0.006(4) 0.019(4) -0.002(4)
C(50) 0.035(5) 0.041(5) 0.072(6) 0.003(4) 0.016(4) 0.005(4)
C(51) 0.049(5) 0.036(5) 0.065(5) 0.003(4) 0.015(4) -0.001(4)
C(52) 0.035(5) 0.049(5) 0.059(5) -0.001(4) 0.011(4) -0.002(4)
C(53) 0.039(5) 0.043(5) 0.045(5) 0.002(4) 0.010(4) 0.007(4)
C(54) 0.050(5) 0.042(5) 0.046(5) -0.004(4) 0.016(4) -0.002(4)
C(55) 0.063(6) 0.036(5) 0.054(5) -0.004(4) 0.012(4) -0.004(4)
C(56) 0.053(6) 0.063(6) 0.078(6) 0.002(5) 0.025(5) -0.005(5)
C(57) 0.047(6) 0.070(7) 0.098(7) -0.013(5) 0.023(5) -0.009(5)
C(58) 0.063(6) 0.048(5) 0.099(7) -0.018(5) 0.036(5) -0.008(5)
C(59) 0.046(5) 0.051(5) 0.046(5) 0.002(4) 0.014(4) 0.001(4)
C(60) 0.061(6) 0.048(5) 0.050(5) 0.007(4) 0.015(4) 0.002(4)
C(61) 0.073(7) 0.046(6) 0.134(8) 0.011(5) 0.054(6) -0.013(5)
C(62) 0.083(8) 0.080(8) 0.141(9) 0.018(6) 0.070(7) -0.009(6)
C(63) 0.062(6) 0.058(7) 0.136(8) -0.002(5) 0.043(6) -0.002(6)
C(64) 0.053(6) 0.051(6) 0.100(7) -0.004(5) 0.028(5) -0.006(5)
C(65) 0.041(5) 0.048(5) 0.056(5) 0.007(4) 0.017(4) 0.001(4)
C(66) 0.048(5) 0.052(5) 0.046(5) 0.002(4) 0.010(4) 0.006(4)
C(67) 0.038(5) 0.068(6) 0.048(5) -0.006(5) 0.009(4) 0.005(4)
C(68) 0.063(6) 0.089(7) 0.059(6) 0.012(6) 0.010(5) -0.007(5)
C(69) 0.053(7) 0.139(10) 0.070(6) -0.002(7) 0.028(5) -0.015(7)
C(70) 0.080(8) 0.144(11) 0.079(7) -0.042(8) 0.031(6) 0.013(7)
C(71) 0.087(7) 0.079(7) 0.063(6) -0.021(6) 0.013(5) 0.010(5)
C(72) 0.058(6) 0.055(6) 0.054(5) -0.016(5) 0.004(4) 0.007(4)
C(73) 0.047(5) 0.063(6) 0.069(6) 0.022(5) 0.018(4) 0.005(4)
C(74) 0.089(7) 0.063(6) 0.086(6) 0.006(6) 0.032(5) 0.014(5)
C(75) 0.055(7) 0.143(11) 0.109(8) 0.032(8) 0.025(6) 0.003(8)
C(76) 0.056(7) 0.101(8) 0.106(8) -0.006(7) 0.028(6) 0.006(7)
C(77) 0.054(6) 0.093(7) 0.067(6) -0.014(6) 0.016(5) 0.016(5)
C(78) 0.043(5) 0.059(6) 0.056(5) 0.007(5) 0.009(4) 0.011(4)
C(79) 0.085(7) 0.044(5) 0.118(8) 0.001(5) 0.031(6) -0.019(5)
C(80) 0.112(9) 0.065(7) 0.098(7) -0.004(6) 0.018(6) -0.000(5)
C(81) 0.125(11) 0.164(14) 0.119(11) -0.037(12) 0.031(9) -0.056(11)
C(82) 0.114(9) 0.083(8) 0.096(8) 0.015(8) 0.037(7) 0.013(7)
C(83) 0.141(10) 0.092(8) 0.086(7) 0.002(8) 0.028(7) -0.006(6)
C(84) 0.146(10) 0.070(7) 0.090(7) -0.024(7) 0.014(7) -0.016(6)

loop_
_atom_type_symbol
_atom_type_description
_atom_type_scat_dispersion_real
_atom_type_scat_dispersion_imag
_atom_type_scat_source
H H 0.0000 0.0000
;
International Tables for Crystallography
(1992, Vol. C, Table 6.1.1.4)
;
F F 0.0171 0.0103
;
International Tables for Crystallography
(1992, Vol. C, Tables 4.2.6.8 and 6.1.1.4)
;
N N 0.0061 0.0033
;
International Tables for Crystallography
(1992, Vol. C, Tables 4.2.6.8 and 6.1.1.4)
;
O O 0.0106 0.0060
;
International Tables for Crystallography
(1992, Vol. C, Tables 4.2.6.8 and 6.1.1.4)
;
S S 0.1246 0.1234
;
International Tables for Crystallography
(1992, Vol. C, Tables 4.2.6.8 and 6.1.1.4)
;
C C 0.0033 0.0016
;
International Tables for Crystallography
(1992, Vol. C, Tables 4.2.6.8 and 6.1.1.4)
;
Cl Cl 0.1484 0.1585
;
International Tables for Crystallography
(1992, Vol. C, Tables 4.2.6.8 and 6.1.1.4)
;

loop_
_geom_angle_atom_site_label_1
_geom_angle_atom_site_label_2
_geom_angle_atom_site_label_3
_geom_angle
_geom_angle_publ_flag
O(1) S(1) O(2) 113.9(4) yes
O(1) S(1) O(3) 116.9(4) yes
O(1) S(1) C(81) 106.2(7) yes
O(2) S(1) O(3) 113.6(4) yes
O(2) S(1) C(81) 99.2(7) yes
O(3) S(1) C(81) 104.7(5) yes
O(4) S(2) O(5) 114.6(4) yes
O(4) S(2) O(6) 115.4(4) yes
O(4) S(2) C(82) 103.6(5) yes
O(5) S(2) O(6) 114.5(4) yes
O(5) S(2) C(82) 102.6(5) yes
O(6) S(2) C(82) 103.8(5) yes
C(19) N(1) C(20) 122.2(6) yes
C(19) N(1) C(39) 119.7(7) yes
C(20) N(1) C(39) 118.0(7) yes
C(32) N(2) C(33) 120.4(7) yes
C(32) N(2) C(40) 119.2(8) yes
C(33) N(2) C(40) 119.2(7) yes
C(59) N(3) C(60) 121.6(6) yes
C(59) N(3) C(79) 120.1(7) yes
C(60) N(3) C(79) 118.3(7) yes
C(72) N(4) C(73) 119.4(7) yes
C(72) N(4) C(80) 120.4(7) yes
C(73) N(4) C(80) 118.5(7) yes
C(2) C(1) C(10) 117.1(7) yes
C(2) C(1) C(11) 135.8(7) yes
C(10) C(1) C(11) 107.2(6) yes
C(1) C(2) C(3) 119.6(8) yes
C(2) C(3) C(4) 120.8(8) yes
C(3) C(4) C(5) 122.3(9) yes
C(4) C(5) C(6) 130.2(9) yes
C(4) C(5) C(10) 113.8(8) yes
C(6) C(5) C(10) 116.0(8) yes
C(5) C(6) C(7) 122.7(10) yes
C(6) C(7) C(8) 122.0(9) yes
C(7) C(8) C(9) 116.0(8) yes
C(8) C(9) C(10) 120.5(7) yes
C(8) C(9) C(12) 133.5(7) yes
C(10) C(9) C(12) 106.0(6) yes
C(1) C(10) C(5) 126.4(8) yes
C(1) C(10) C(9) 110.8(7) yes
C(5) C(10) C(9) 122.8(7) yes
C(1) C(11) C(12) 108.0(6) yes
C(1) C(11) C(26) 122.6(6) yes
C(12) C(11) C(26) 129.4(6) yes
C(9) C(12) C(11) 108.0(6) yes
C(9) C(12) C(13) 121.7(6) yes
C(11) C(12) C(13) 130.2(6) yes
C(12) C(13) C(14) 120.9(7) yes
C(12) C(13) C(25) 119.1(7) yes
C(14) C(13) C(25) 119.9(7) yes
C(13) C(14) C(15) 121.5(7) yes
C(13) C(14) C(19) 121.0(7) yes
C(15) C(14) C(19) 117.4(7) yes
C(14) C(15) C(16) 120.5(8) yes
C(15) C(16) C(17) 120.5(8) yes
C(16) C(17) C(18) 121.6(8) yes
C(17) C(18) C(19) 118.7(8) yes
N(1) C(19) C(14) 118.1(7) yes
N(1) C(19) C(18) 120.5(7) yes
C(14) C(19) C(18) 121.4(8) yes
N(1) C(20) C(21) 121.0(7) yes
N(1) C(20) C(25) 119.4(7) yes
C(21) C(20) C(25) 119.7(7) yes
C(20) C(21) C(22) 119.1(8) yes
C(21) C(22) C(23) 121.7(9) yes
C(22) C(23) C(24) 119.2(8) yes
C(23) C(24) C(25) 121.3(8) yes
C(13) C(25) C(20) 119.2(7) yes
C(13) C(25) C(24) 121.6(7) yes
C(20) C(25) C(24) 119.0(8) yes
C(11) C(26) C(27) 112.3(6) yes
C(11) C(26) C(38) 113.6(7) yes
C(27) C(26) C(38) 110.7(7) yes
C(26) C(27) C(28) 119.0(8) yes
C(26) C(27) C(32) 122.2(8) yes
C(28) C(27) C(32) 118.5(8) yes
C(27) C(28) C(29) 121.5(9) yes
C(28) C(29) C(30) 118.9(10) yes
C(29) C(30) C(31) 122.8(11) yes
C(30) C(31) C(32) 118.9(10) yes
N(2) C(32) C(27) 117.6(8) yes
N(2) C(32) C(31) 123.0(8) yes
C(27) C(32) C(31) 119.4(8) yes
N(2) C(33) C(34) 121.8(7) yes
N(2) C(33) C(38) 119.5(7) yes
C(34) C(33) C(38) 118.7(8) yes
C(33) C(34) C(35) 120.1(9) yes
C(34) C(35) C(36) 120.9(10) yes
C(35) C(36) C(37) 118.6(9) yes
C(36) C(37) C(38) 122.7(9) yes
C(26) C(38) C(33) 120.0(7) yes
C(26) C(38) C(37) 121.0(7) yes
C(33) C(38) C(37) 119.0(8) yes
C(48) C(41) C(50) 117.1(7) yes
C(48) C(41) C(52) 136.2(7) yes
C(50) C(41) C(52) 106.7(6) yes
C(43) C(42) C(49) 117.8(7) yes
C(42) C(43) C(44) 124.1(8) yes
C(43) C(44) C(45) 119.3(8) yes
C(44) C(45) C(46) 128.6(8) yes
C(44) C(45) C(50) 114.7(7) yes
C(46) C(45) C(50) 116.7(7) yes
C(45) C(46) C(47) 119.3(8) yes
C(46) C(47) C(48) 123.2(8) yes
C(41) C(48) C(47) 119.7(7) yes
C(42) C(49) C(50) 119.0(7) yes
C(42) C(49) C(51) 136.2(7) yes
C(50) C(49) C(51) 104.7(6) yes
C(41) C(50) C(45) 124.0(7) yes
C(41) C(50) C(49) 110.9(6) yes
C(45) C(50) C(49) 125.1(7) yes
C(49) C(51) C(52) 109.0(6) yes
C(49) C(51) C(53) 122.0(6) yes
C(52) C(51) C(53) 129.0(6) yes
C(41) C(52) C(51) 108.6(6) yes
C(41) C(52) C(66) 121.3(6) yes
C(51) C(52) C(66) 130.1(7) yes
C(51) C(53) C(54) 119.4(7) yes
C(51) C(53) C(65) 119.2(6) yes
C(54) C(53) C(65) 121.4(6) yes
C(53) C(54) C(55) 122.8(7) yes
C(53) C(54) C(59) 118.1(7) yes
C(55) C(54) C(59) 119.1(7) yes
C(54) C(55) C(56) 121.2(7) yes
C(55) C(56) C(57) 120.5(8) yes
C(56) C(57) C(58) 121.5(8) yes
C(57) C(58) C(59) 120.6(7) yes
N(3) C(59) C(54) 120.9(7) yes
N(3) C(59) C(58) 121.9(7) yes
C(54) C(59) C(58) 117.2(7) yes
N(3) C(60) C(61) 122.2(7) yes
N(3) C(60) C(65) 118.9(7) yes
C(61) C(60) C(65) 118.9(8) yes
C(60) C(61) C(62) 119.7(8) yes
C(61) C(62) C(63) 122.7(10) yes
C(62) C(63) C(64) 119.3(9) yes
C(63) C(64) C(65) 121.5(8) yes
C(53) C(65) C(60) 118.7(7) yes
C(53) C(65) C(64) 123.5(7) yes
C(60) C(65) C(64) 117.9(7) yes
C(52) C(66) C(67) 112.9(5) yes
C(52) C(66) C(78) 110.8(7) yes
C(67) C(66) C(78) 111.1(6) yes
C(66) C(67) C(68) 120.4(8) yes
C(66) C(67) C(72) 119.3(7) yes
C(68) C(67) C(72) 120.3(8) yes
C(67) C(68) C(69) 123.6(9) yes
C(68) C(69) C(70) 118.4(10) yes
C(69) C(70) C(71) 119.9(11) yes
C(70) C(71) C(72) 122.3(9) yes
N(4) C(72) C(67) 122.5(8) yes
N(4) C(72) C(71) 122.1(8) yes
C(67) C(72) C(71) 115.4(8) yes
N(4) C(73) C(74) 121.2(8) yes
N(4) C(73) C(78) 118.9(7) yes
C(74) C(73) C(78) 119.9(8) yes
C(73) C(74) C(75) 118.1(9) yes
C(74) C(75) C(76) 124.0(10) yes
C(75) C(76) C(77) 116.4(10) yes
C(76) C(77) C(78) 123.4(9) yes
C(66) C(78) C(73) 122.5(7) yes
C(66) C(78) C(77) 119.4(7) yes
C(73) C(78) C(77) 118.1(8) yes
S(1) C(81) F(1) 115.4(11) yes
S(1) C(81) F(2) 114.7(11) yes
S(1) C(81) F(3) 104.6(10) yes
F(1) C(81) F(2) 109.3(13) yes
F(1) C(81) F(3) 103.7(11) yes
F(2) C(81) F(3) 108.1(12) yes
S(2) C(82) F(4) 111.9(7) yes
S(2) C(82) F(5) 109.8(9) yes
S(2) C(82) F(6) 111.0(9) yes
F(4) C(82) F(5) 109.7(10) yes
F(4) C(82) F(6) 106.7(10) yes
F(5) C(82) F(6) 107.6(8) yes
Cl(1) C(83) Cl(2) 107.0(6) yes
Cl(1) C(83) Cl(3) 113.7(6) yes
Cl(2) C(83) Cl(3) 107.7(6) yes
Cl(4) C(84) Cl(5) 109.3(5) yes
Cl(4) C(84) Cl(6) 111.8(7) yes
Cl(5) C(84) Cl(6) 108.5(5) yes
C(1) C(2) H(1) 118.782 no
C(3) C(2) H(1) 121.596 no
C(2) C(3) H(2) 120.327 no
C(4) C(3) H(2) 118.789 no
C(3) C(4) H(3) 118.931 no
C(5) C(4) H(3) 118.757 no
C(5) C(6) H(4) 120.231 no
C(7) C(6) H(4) 117.014 no
C(6) C(7) H(5) 122.250 no
C(8) C(7) H(5) 115.380 no
C(7) C(8) H(6) 124.128 no
C(9) C(8) H(6) 119.627 no
C(14) C(15) H(7) 118.689 no
C(16) C(15) H(7) 120.826 no
C(15) C(16) H(8) 118.450 no
C(17) C(16) H(8) 120.962 no
C(16) C(17) H(9) 117.808 no
C(18) C(17) H(9) 120.592 no
C(17) C(18) H(10) 120.148 no
C(19) C(18) H(10) 121.199 no
C(20) C(21) H(11) 118.329 no
C(22) C(21) H(11) 122.464 no
C(21) C(22) H(12) 117.439 no
C(23) C(22) H(12) 120.771 no
C(22) C(23) H(13) 120.179 no
C(24) C(23) H(13) 120.474 no
C(23) C(24) H(14) 111(5) no
C(25) C(24) H(14) 127(5) no
C(11) C(26) H(29) 113(4) no
C(27) C(26) H(29) 96(4) no
C(38) C(26) H(29) 110(4) no
C(27) C(28) H(15) 117.000 no
C(29) C(28) H(15) 121.292 no
C(28) C(29) H(16) 123.551 no
C(30) C(29) H(16) 117.471 no
C(29) C(30) H(17) 119.170 no
C(31) C(30) H(17) 118.018 no
C(30) C(31) H(18) 121.215 no
C(32) C(31) H(18) 119.851 no
C(33) C(34) H(19) 116.521 no
C(35) C(34) H(19) 123.324 no
C(34) C(35) H(20) 114.758 no
C(36) C(35) H(20) 124.152 no
C(35) C(36) H(21) 117.360 no
C(37) C(36) H(21) 124.048 no
C(36) C(37) H(22) 116.475 no
C(38) C(37) H(22) 120.851 no
N(1) C(39) H(23) 109.484 no
N(1) C(39) H(24) 109.051 no
N(1) C(39) H(25) 109.876 no
H(23) C(39) H(24) 109.470 no
H(23) C(39) H(25) 109.471 no
H(24) C(39) H(25) 109.475 no
N(2) C(40) H(26) 121(5) no
N(2) C(40) H(27) 108.198 no
N(2) C(40) H(28) 110.401 no
H(26) C(40) H(27) 76.445 no
H(26) C(40) H(28) 123.444 no
H(27) C(40) H(28) 109.476 no
C(43) C(42) H(30) 119.337 no
C(49) C(42) H(30) 122.752 no
C(42) C(43) H(31) 125(3) no
C(44) C(43) H(31) 111(3) no
C(43) C(44) H(32) 119(4) no
C(45) C(44) H(32) 121(4) no
C(45) C(46) H(33) 121.850 no
C(47) C(46) H(33) 118.819 no
C(46) C(47) H(34) 120.667 no
C(48) C(47) H(34) 116.115 no
C(41) C(48) H(35) 118.120 no
C(47) C(48) H(35) 122.201 no
C(54) C(55) H(36) 119.634 no
C(56) C(55) H(36) 119.126 no
C(55) C(56) H(37) 122.043 no
C(57) C(56) H(37) 117.477 no
C(56) C(57) H(38) 121.727 no
C(58) C(57) H(38) 116.614 no
C(57) C(58) H(39) 120.840 no
C(59) C(58) H(39) 118.095 no
C(60) C(61) H(40) 120.734 no
C(62) C(61) H(40) 119.575 no
C(61) C(62) H(41) 120.015 no
C(63) C(62) H(41) 117.272 no
C(62) C(63) H(42) 125.030 no
C(64) C(63) H(42) 115.463 no
C(63) C(64) H(43) 116(4) no
C(65) C(64) H(43) 122(4) no
C(52) C(66) H(58) 108(3) no
C(67) C(66) H(58) 108(4) no
C(78) C(66) H(58) 106(3) no
C(67) C(68) H(44) 122.733 no
C(69) C(68) H(44) 113.605 no
C(68) C(69) H(45) 123.593 no
C(70) C(69) H(45) 117.994 no
C(69) C(70) H(61) 122.650 no
C(71) C(70) H(61) 117.453 no
C(70) C(71) H(47) 123.491 no
C(72) C(71) H(47) 114.166 no
C(73) C(74) H(48) 120.706 no
C(75) C(74) H(48) 121.156 no
C(74) C(75) H(49) 118.487 no
C(76) C(75) H(49) 117.496 no
C(75) C(76) H(50) 119.566 no
C(77) C(76) H(50) 123.872 no
C(76) C(77) H(51) 118.059 no
C(78) C(77) H(51) 118.535 no
N(3) C(79) H(52) 109.390 no
N(3) C(79) H(53) 109.688 no
N(3) C(79) H(54) 109.333 no
H(52) C(79) H(53) 109.468 no
H(52) C(79) H(54) 109.470 no
H(53) C(79) H(54) 109.477 no
N(4) C(80) H(55) 109.951 no
N(4) C(80) H(56) 109.369 no
N(4) C(80) H(57) 109.098 no
H(55) C(80) H(56) 109.467 no
H(55) C(80) H(57) 109.468 no
H(56) C(80) H(57) 109.474 no
Cl(1) C(83) H(59) 109.335 no
Cl(2) C(83) H(59) 109.622 no
Cl(3) C(83) H(59) 109.385 no
Cl(4) C(84) H(62) 108.893 no
Cl(5) C(84) H(62) 109.132 no
Cl(6) C(84) H(62) 109.244 no

loop_
_geom_bond_atom_site_label_1
_geom_bond_atom_site_label_2
_geom_bond_distance
_geom_bond_publ_flag
Cl(1) C(83) 1.712(11) yes
Cl(2) C(83) 1.731(13) yes
Cl(3) C(83) 1.681(11) yes
Cl(4) C(84) 1.704(11) yes
Cl(5) C(84) 1.731(10) yes
Cl(6) C(84) 1.729(11) yes
S(1) O(1) 1.409(7) yes
S(1) O(2) 1.479(8) yes
S(1) O(3) 1.417(5) yes
S(1) C(81) 1.715(16) yes
S(2) O(4) 1.409(6) yes
S(2) O(5) 1.440(6) yes
S(2) O(6) 1.425(6) yes
S(2) C(82) 1.808(12) yes
F(1) C(81) 1.305(18) yes
F(2) C(81) 1.302(14) yes
F(3) C(81) 1.399(19) yes
F(4) C(82) 1.299(14) yes
F(5) C(82) 1.306(13) yes
F(6) C(82) 1.308(14) yes
N(1) C(19) 1.381(11) yes
N(1) C(20) 1.395(10) yes
N(1) C(39) 1.510(10) yes
N(2) C(32) 1.402(12) yes
N(2) C(33) 1.385(11) yes
N(2) C(40) 1.471(11) yes
N(3) C(59) 1.334(11) yes
N(3) C(60) 1.386(11) yes
N(3) C(79) 1.493(9) yes
N(4) C(72) 1.385(11) yes
N(4) C(73) 1.412(11) yes
N(4) C(80) 1.450(10) yes
C(1) C(2) 1.367(10) yes
C(1) C(10) 1.381(11) yes
C(1) C(11) 1.477(10) yes
C(2) C(3) 1.401(12) yes
C(3) C(4) 1.371(15) yes
C(4) C(5) 1.390(13) yes
C(5) C(6) 1.391(14) yes
C(5) C(10) 1.393(12) yes
C(6) C(7) 1.313(15) yes
C(7) C(8) 1.469(14) yes
C(8) C(9) 1.357(11) yes
C(9) C(10) 1.402(11) yes
C(9) C(12) 1.488(10) yes
C(11) C(12) 1.374(10) yes
C(11) C(26) 1.528(10) yes
C(12) C(13) 1.464(10) yes
C(13) C(14) 1.393(10) yes
C(13) C(25) 1.411(11) yes
C(14) C(15) 1.436(11) yes
C(14) C(19) 1.400(10) yes
C(15) C(16) 1.336(11) yes
C(16) C(17) 1.390(12) yes
C(17) C(18) 1.368(13) yes
C(18) C(19) 1.387(11) yes
C(20) C(21) 1.400(12) yes
C(20) C(25) 1.395(11) yes
C(21) C(22) 1.358(12) yes
C(22) C(23) 1.395(13) yes
C(23) C(24) 1.347(13) yes
C(24) C(25) 1.396(11) yes
C(26) C(27) 1.477(12) yes
C(26) C(38) 1.500(11) yes
C(27) C(28) 1.402(13) yes
C(27) C(32) 1.381(13) yes
C(28) C(29) 1.358(14) yes
C(29) C(30) 1.37(2) yes
C(30) C(31) 1.344(16) yes
C(31) C(32) 1.423(13) yes
C(33) C(34) 1.415(12) yes
C(33) C(38) 1.387(11) yes
C(34) C(35) 1.361(14) yes
C(35) C(36) 1.370(16) yes
C(36) C(37) 1.372(13) yes
C(37) C(38) 1.361(11) yes
C(41) C(48) 1.378(10) yes
C(41) C(50) 1.406(10) yes
C(41) C(52) 1.466(10) yes
C(42) C(43) 1.412(11) yes
C(42) C(49) 1.355(10) yes
C(43) C(44) 1.367(13) yes
C(44) C(45) 1.440(12) yes
C(45) C(46) 1.416(12) yes
C(45) C(50) 1.397(10) yes
C(46) C(47) 1.356(13) yes
C(47) C(48) 1.394(11) yes
C(49) C(50) 1.405(10) yes
C(49) C(51) 1.503(10) yes
C(51) C(52) 1.357(10) yes
C(51) C(53) 1.489(9) yes
C(52) C(66) 1.504(10) yes
C(53) C(54) 1.387(10) yes
C(53) C(65) 1.385(11) yes
C(54) C(55) 1.401(11) yes
C(54) C(59) 1.427(10) yes
C(55) C(56) 1.340(12) yes
C(56) C(57) 1.388(12) yes
C(57) C(58) 1.334(13) yes
C(58) C(59) 1.435(12) yes
C(60) C(61) 1.396(13) yes
C(60) C(65) 1.432(10) yes
C(61) C(62) 1.321(14) yes
C(62) C(63) 1.404(13) yes
C(63) C(64) 1.320(13) yes
C(64) C(65) 1.409(12) yes
C(66) C(67) 1.531(11) yes
C(66) C(78) 1.508(11) yes
C(67) C(68) 1.346(12) yes
C(67) C(72) 1.399(12) yes
C(68) C(69) 1.354(14) yes
C(69) C(70) 1.360(18) yes
C(70) C(71) 1.370(16) yes
C(71) C(72) 1.413(13) yes
C(73) C(74) 1.372(13) yes
C(73) C(78) 1.404(12) yes
C(74) C(75) 1.395(15) yes
C(75) C(76) 1.345(17) yes
C(76) C(77) 1.371(14) yes
C(77) C(78) 1.378(12) yes
C(2) H(1) 0.950 no
C(3) H(2) 0.950 no
C(4) H(3) 0.950 no
C(6) H(4) 0.950 no
C(7) H(5) 0.950 no
C(8) H(6) 0.950 no
C(15) H(7) 0.950 no
C(16) H(8) 0.950 no
C(17) H(9) 0.950 no
C(18) H(10) 0.950 no
C(21) H(11) 0.950 no
C(22) H(12) 0.950 no
C(23) H(13) 0.950 no
C(24) H(14) 0.95(7) no
C(26) H(29) 0.92(6) no
C(28) H(15) 0.950 no
C(29) H(16) 0.950 no
C(30) H(17) 0.950 no
C(31) H(18) 0.950 no
C(34) H(19) 0.950 no
C(35) H(20) 0.950 no
C(36) H(21) 0.950 no
C(37) H(22) 0.950 no
C(39) H(23) 0.950 no
C(39) H(24) 0.950 no
C(39) H(25) 0.950 no
C(40) H(26) 1.10(8) no
C(40) H(27) 0.950 no
C(40) H(28) 0.950 no
C(42) H(30) 0.950 no
C(43) H(31) 0.97(5) no
C(44) H(32) 0.92(6) no
C(46) H(33) 0.950 no
C(47) H(34) 0.950 no
C(48) H(35) 0.950 no
C(55) H(36) 0.950 no
C(56) H(37) 0.950 no
C(57) H(38) 0.950 no
C(58) H(39) 0.950 no
C(61) H(40) 0.950 no
C(62) H(41) 0.950 no
C(63) H(42) 0.950 no
C(64) H(43) 1.04(6) no
C(66) H(58) 1.07(6) no
C(68) H(44) 0.950 no
C(69) H(45) 0.950 no
C(70) H(61) 0.950 no
C(71) H(47) 0.950 no
C(74) H(48) 0.950 no
C(75) H(49) 0.950 no
C(76) H(50) 0.950 no
C(77) H(51) 0.950 no
C(79) H(52) 0.950 no
C(79) H(53) 0.950 no
C(79) H(54) 0.950 no
C(80) H(55) 0.950 no
C(80) H(56) 0.950 no
C(80) H(57) 0.950 no
C(83) H(59) 0.950 no
C(84) H(62) 0.950 no

loop_
_geom_contact_atom_site_label_1
_geom_contact_atom_site_label_2
_geom_contact_distance
_geom_contact_publ_flag
_geom_contact_site_symmetry_2
Cl(2) C(70) 3.540(11) no 3_556
Cl(4) F(3) 3.521(10) no 4_556
Cl(5) C(72) 3.533(7) no 4_555
Cl(6) F(1) 3.534(8) no 4_556
F(1) Cl(6) 3.534(8) no 4_453
F(1) C(3) 3.242(12) no 3_655
F(1) C(4) 3.344(14) no 3_655
F(1) C(84) 3.591(11) no 4_453
F(2) F(4) 3.150(9) no 3_655
F(2) F(5) 3.549(11) no 3_655
F(2) C(2) 3.427(12) no .
F(3) Cl(4) 3.521(10) no 4_453
F(3) C(46) 3.370(14) no 4_554
F(3) C(47) 3.293(13) no 4_554
F(3) C(84) 3.593(12) no 4_453
F(4) F(2) 3.150(9) no 3_655
F(4) C(56) 3.593(10) no 3_555
F(4) C(57) 3.272(11) no 3_555
F(4) C(58) 3.271(10) no 3_555
F(5) F(2) 3.549(11) no 3_655
F(5) C(3) 3.551(11) no .
F(6) C(22) 3.582(12) no 2_545
F(6) C(47) 3.321(11) no 2_545
O(1) C(2) 3.367(9) no .
O(1) C(18) 3.229(10) no 4_454
O(1) C(26) 3.578(9) no .
O(1) C(37) 3.370(11) no .
O(2) C(2) 3.524(10) no .
O(2) C(58) 3.467(10) no 3_555
O(3) C(39) 3.554(11) no 4_454
O(3) C(58) 3.599(10) no 3_555
O(3) C(79) 3.436(10) no 3_555
O(3) C(84) 3.123(11) no 4_453
O(4) N(3) 2.943(8) no 3_555
O(4) C(59) 3.298(9) no 3_555
O(4) C(60) 3.404(8) no 3_555
O(4) C(61) 3.286(10) no .
O(4) C(79) 3.002(9) no 3_555
O(5) C(21) 3.399(10) no 2_545
O(5) C(39) 3.450(10) no 2_545
O(5) C(79) 3.561(10) no .
O(5) C(83) 2.999(10) no .
O(6) C(21) 3.420(10) no 2_545
O(6) C(42) 3.345(9) no 3_555
O(6) C(53) 3.454(8) no 3_555
O(6) C(54) 3.406(9) no 3_555
O(6) C(59) 3.530(9) no 3_555
O(6) C(65) 3.561(8) no 3_555
N(3) O(4) 2.943(8) no 3_555
C(2) F(2) 3.427(12) no .
C(2) O(1) 3.367(9) no .
C(2) O(2) 3.524(10) no .
C(3) F(1) 3.242(12) no 3_655
C(3) F(5) 3.551(11) no .
C(4) F(1) 3.344(14) no 3_655
C(18) O(1) 3.229(10) no 4_555
C(21) O(5) 3.399(10) no 2_555
C(21) O(6) 3.420(10) no 2_555
C(22) F(6) 3.582(12) no 2_555
C(26) O(1) 3.578(9) no .
C(37) O(1) 3.370(11) no .
C(39) O(3) 3.554(11) no 4_555
C(39) O(5) 3.450(10) no 2_555
C(42) O(6) 3.345(9) no 3_555
C(46) F(3) 3.370(14) no 4_455
C(47) F(3) 3.293(13) no 4_455
C(47) F(6) 3.321(11) no 2_555
C(53) O(6) 3.454(8) no 3_555
C(54) O(6) 3.406(9) no 3_555
C(56) F(4) 3.593(10) no 3_555
C(57) F(4) 3.272(11) no 3_555
C(58) F(4) 3.271(10) no 3_555
C(58) O(2) 3.467(10) no 3_555
C(58) O(3) 3.599(10) no 3_555
C(59) O(4) 3.298(9) no 3_555
C(59) O(6) 3.530(9) no 3_555
C(60) O(4) 3.404(8) no 3_555
C(61) O(4) 3.286(10) no .
C(65) O(6) 3.561(8) no 3_555
C(70) Cl(2) 3.540(11) no 3_556
C(72) Cl(5) 3.533(7) no 4_454
C(79) O(3) 3.436(10) no 3_555
C(79) O(4) 3.002(9) no 3_555
C(79) O(5) 3.561(10) no .
C(83) O(5) 2.999(10) no .
C(84) F(1) 3.591(11) no 4_556
C(84) F(3) 3.593(12) no 4_556
C(84) O(3) 3.123(11) no 4_556
Cl(1) H(5) 2.9827 no 3_656
Cl(1) H(12) 3.3784 no 2_545
Cl(1) H(19) 3.3308 no 2_545
Cl(1) H(20) 3.2584 no 2_545
Cl(1) H(33) 3.1339 no 2_545
Cl(2) H(19) 3.4209 no 2_545
Cl(2) H(28) 3.1645 no 2_545
Cl(2) H(55) 3.4882 no .
Cl(2) H(56) 3.2734 no .
Cl(2) H(61) 3.2918 no 3_556
Cl(3) H(3) 3.3137 no .
Cl(3) H(5) 3.3024 no 3_656
Cl(3) H(48) 3.0492 no .
Cl(4) H(18) 3.0606 no 1_556
Cl(4) H(33) 3.5527 no 1_656
Cl(5) H(26) 3.38(8) no 1_556
Cl(5) H(27) 3.1385 no 1_556
Cl(5) H(47) 3.5614 no 2_556
Cl(5) H(55) 3.5770 no 4_555
Cl(5) H(57) 3.2316 no 2_556
Cl(6) H(3) 3.4723 no 2_656
Cl(6) H(4) 3.5194 no 2_656
Cl(6) H(47) 3.2599 no 2_556
Cl(6) H(61) 3.3848 no 2_556
S(1) H(1) 3.0412 no .
S(1) H(10) 3.0348 no 4_454
S(1) H(25) 3.2852 no 4_454
S(1) H(39) 3.2021 no 3_555
S(1) H(54) 3.3165 no 3_555
S(1) H(62) 3.2754 no 4_453
S(2) H(11) 3.0121 no 2_545
S(2) H(24) 3.3212 no 2_545
S(2) H(40) 3.1362 no .
S(2) H(53) 3.3544 no .
S(2) H(59) 3.2493 no .
F(1) H(2) 2.7216 no 3_655
F(1) H(3) 2.9725 no 3_655
F(1) H(38) 2.8852 no 3_555
F(1) H(39) 3.3208 no 3_555
F(1) H(62) 2.9561 no 4_453
F(2) H(1) 2.6376 no .
F(2) H(2) 3.3914 no 3_655
F(2) H(15) 3.4476 no .
F(2) H(34) 3.5813 no 4_554
F(3) H(9) 3.0542 no 4_454
F(3) H(10) 3.3943 no 4_454
F(3) H(33) 2.9816 no 4_554
F(3) H(34) 2.8695 no 4_554
F(3) H(62) 2.9556 no 4_453
F(4) H(15) 3.1565 no 3_655
F(4) H(16) 3.5821 no 3_655
F(4) H(38) 3.4915 no 3_555
F(5) H(2) 2.8896 no .
F(5) H(40) 3.4547 no .
F(5) H(41) 3.1146 no .
F(5) H(59) 2.9226 no .
F(6) H(11) 3.3723 no 2_545
F(6) H(12) 2.7723 no 2_545
F(6) H(16) 3.4526 no 3_655
F(6) H(33) 3.5467 no 2_545
F(6) H(34) 2.6265 no 2_545
F(6) H(59) 3.2680 no .
O(1) H(1) 2.5123 no .
O(1) H(9) 3.5404 no 4_454
O(1) H(10) 2.3691 no 4_454
O(1) H(22) 2.6186 no .
O(1) H(23) 3.5127 no 4_454
O(1) H(25) 3.0730 no 4_454
O(1) H(29) 2.82(5) no .
O(2) H(1) 2.8827 no .
O(2) H(2) 3.1870 no .
O(2) H(39) 2.8150 no 3_555
O(2) H(41) 3.1073 no .
O(2) H(54) 2.9594 no 3_555
O(3) H(10) 2.8590 no 4_454
O(3) H(25) 2.6368 no 4_454
O(3) H(39) 2.6526 no 3_555
O(3) H(52) 3.2749 no 3_555
O(3) H(54) 2.7432 no 3_555
O(3) H(62) 2.1869 no 4_453
O(4) H(40) 2.4776 no .
O(4) H(41) 3.5582 no .
O(4) H(53) 2.8965 no .
O(4) H(53) 2.8597 no 3_555
O(4) H(54) 2.7589 no 3_555
O(5) H(11) 2.5338 no 2_545
O(5) H(24) 2.5498 no 2_545
O(5) H(40) 2.8801 no .
O(5) H(52) 3.3347 no .
O(5) H(53) 2.9135 no .
O(5) H(59) 2.1017 no .
O(6) H(11) 2.5964 no 2_545
O(6) H(16) 3.3836 no 3_655
O(6) H(23) 3.3247 no 2_545
O(6) H(24) 3.1848 no 2_545
O(6) H(30) 2.4206 no 3_555
N(1) H(21) 3.4538 no 4_555
N(2) H(44) 3.3092 no 4_554
C(1) H(37) 2.9371 no 1_655
C(1) H(42) 2.9827 no .
C(2) H(37) 3.4222 no 1_655
C(2) H(38) 3.3170 no 1_655
C(2) H(41) 3.1905 no .
C(2) H(42) 3.1405 no .
C(3) H(38) 2.9831 no 1_655
C(3) H(41) 3.0516 no .
C(4) H(38) 3.0996 no 1_655
C(5) H(37) 3.5307 no 1_655
C(5) H(38) 3.5197 no 1_655
C(5) H(49) 3.2492 no .
C(6) H(49) 2.9285 no .
C(6) H(61) 3.1026 no 1_655
C(7) H(45) 3.2117 no 1_655
C(7) H(49) 3.0184 no .
C(7) H(50) 3.3588 no .
C(7) H(61) 3.0844 no 1_655
C(8) H(45) 2.9483 no 1_655
C(8) H(49) 3.4791 no .
C(8) H(50) 2.8973 no .
C(9) H(37) 3.3305 no 1_655
C(9) H(45) 3.5621 no 1_655
C(9) H(50) 3.2306 no .
C(10) H(37) 2.9797 no 1_655
C(10) H(42) 3.4874 no .
C(11) H(37) 3.2825 no 1_655
C(11) H(42) 3.3161 no .
C(12) H(37) 3.5189 no 1_655
C(15) H(36) 3.3144 no 1_655
C(15) H(37) 3.5592 no 1_655
C(15) H(44) 3.4997 no 1_655
C(15) H(45) 3.5887 no 1_655
C(16) H(36) 3.2724 no 1_655
C(16) H(44) 3.0437 no 1_655
C(18) H(22) 3.5453 no 4_555
C(20) H(31) 3.17(6) no 4_555
C(21) H(30) 3.3436 no 4_555
C(21) H(31) 3.21(5) no 4_555
C(22) H(31) 3.36(5) no 4_555
C(23) H(31) 3.44(5) no 4_555
C(23) H(51) 3.0338 no .
C(24) H(31) 3.38(5) no 4_555
C(24) H(50) 3.2087 no .
C(24) H(51) 3.4645 no .
C(25) H(31) 3.25(6) no 4_555
C(27) H(35) 3.1477 no 4_554
C(28) H(34) 3.3294 no 4_554
C(28) H(35) 3.0501 no 4_554
C(28) H(37) 3.3370 no 1_655
C(29) H(34) 3.5302 no 4_554
C(29) H(35) 2.9567 no 4_554
C(29) H(36) 3.4028 no 1_655
C(30) H(35) 2.9530 no 4_554
C(30) H(51) 3.3402 no 4_554
C(30) H(58) 3.27(6) no 4_554
C(31) H(35) 3.0628 no 4_554
C(31) H(58) 2.80(6) no 4_554
C(32) H(35) 3.1536 no 4_554
C(32) H(58) 3.36(6) no 4_554
C(33) H(44) 3.3635 no 4_554
C(34) H(44) 3.4261 no 4_554
C(34) H(45) 3.1985 no 4_554
C(35) H(6) 3.4361 no 4_454
C(36) H(23) 3.4747 no 4_454
C(36) H(43) 3.39(6) no .
C(37) H(10) 3.4855 no 4_454
C(37) H(42) 3.0684 no .
C(37) H(43) 3.50(6) no .
C(39) H(21) 3.5728 no 4_555
C(40) H(44) 3.4730 no 4_554
C(41) H(8) 2.8813 no 1_455
C(41) H(9) 3.5422 no 1_455
C(41) H(13) 2.9386 no .
C(42) H(16) 3.0401 no 1_455
C(42) H(17) 3.2019 no 1_455
C(42) H(21) 2.9643 no .
C(43) H(16) 3.5182 no 1_455
C(43) H(17) 2.8090 no 1_455
C(43) H(20) 3.4310 no .
C(43) H(21) 3.0791 no .
C(44) H(17) 2.9708 no 1_455
C(44) H(20) 3.1717 no .
C(44) H(50) 3.5159 no 4_454
C(45) H(17) 3.5019 no 1_455
C(45) H(20) 3.5911 no .
C(46) H(9) 3.2906 no 1_455
C(46) H(12) 3.3447 no .
C(47) H(9) 2.8884 no 1_455
C(47) H(12) 2.9800 no .
C(48) H(8) 3.2956 no 1_455
C(48) H(9) 2.9990 no 1_455
C(48) H(12) 3.3264 no .
C(48) H(13) 3.2639 no .
C(49) H(8) 3.5050 no 1_455
C(49) H(16) 3.5864 no 1_455
C(49) H(21) 3.4326 no .
C(50) H(8) 3.1113 no 1_455
C(50) H(13) 3.1033 no .
C(51) H(8) 3.4952 no 1_455
C(52) H(8) 3.1715 no 1_455
C(52) H(13) 3.4007 no .
C(55) H(7) 3.3232 no 1_455
C(55) H(8) 3.5362 no 1_455
C(55) H(16) 3.4043 no 1_455
C(56) H(7) 3.2548 no 1_455
C(56) H(15) 3.3318 no 1_455
C(63) H(22) 3.0409 no .
C(64) H(22) 3.4792 no .
C(66) H(18) 3.5224 no 4_455
C(67) H(27) 3.3650 no 4_455
C(68) H(8) 3.2807 no 1_455
C(68) H(19) 3.5510 no 4_455
C(68) H(27) 3.1566 no 4_455
C(68) H(28) 3.5007 no 4_455
C(69) H(7) 3.5919 no 1_455
C(69) H(19) 3.1938 no 4_455
C(69) H(28) 3.5049 no 4_455
C(76) H(14) 3.42(8) no .
C(76) H(32) 3.27(5) no 4_555
C(77) H(13) 3.2839 no .
C(77) H(17) 3.5815 no 4_455
C(81) H(1) 3.3023 no .
C(81) H(62) 3.2444 no 4_453
C(82) H(59) 3.2979 no .
C(83) H(5) 3.4464 no 3_656
H(1) S(1) 3.0412 no .
H(1) F(2) 2.6376 no .
H(1) O(1) 2.5123 no .
H(1) O(2) 2.8827 no .
H(1) C(81) 3.3023 no .
H(1) H(41) 3.2815 no .
H(1) H(42) 3.3052 no .
H(2) F(1) 2.7216 no 3_655
H(2) F(2) 3.3914 no 3_655
H(2) F(5) 2.8896 no .
H(2) O(2) 3.1870 no .
H(2) H(38) 3.1942 no 1_655
H(2) H(41) 3.1185 no .
H(3) Cl(3) 3.3137 no .
H(3) Cl(6) 3.4723 no 2_646
H(3) F(1) 2.9725 no 3_655
H(3) H(38) 3.4402 no 1_655
H(4) Cl(6) 3.5194 no 2_646
H(4) H(49) 3.1928 no .
H(4) H(61) 3.1998 no 1_655
H(5) Cl(1) 2.9827 no 3_656
H(5) Cl(3) 3.3024 no 3_656
H(5) C(83) 3.4464 no 3_656
H(5) H(45) 3.2112 no 1_655
H(5) H(49) 3.4355 no .
H(5) H(61) 3.0928 no 1_655
H(6) C(35) 3.4361 no 4_555
H(6) H(20) 2.8382 no 4_555
H(6) H(31) 3.4072 no 4_555
H(6) H(32) 3.2208 no 4_555
H(6) H(45) 2.9926 no 1_655
H(6) H(50) 2.8800 no .
H(7) C(55) 3.3232 no 1_655
H(7) C(56) 3.2548 no 1_655
H(7) C(69) 3.5919 no 1_655
H(7) H(36) 2.7174 no 1_655
H(7) H(37) 2.6156 no 1_655
H(7) H(44) 3.5374 no 1_655
H(7) H(45) 3.3262 no 1_655
H(8) C(41) 2.8813 no 1_655
H(8) C(48) 3.2956 no 1_655
H(8) C(49) 3.5050 no 1_655
H(8) C(50) 3.1113 no 1_655
H(8) C(51) 3.4952 no 1_655
H(8) C(52) 3.1715 no 1_655
H(8) C(55) 3.5362 no 1_655
H(8) C(68) 3.2807 no 1_655
H(8) H(36) 2.5961 no 1_655
H(8) H(44) 2.7689 no 1_655
H(9) F(3) 3.0542 no 4_555
H(9) O(1) 3.5404 no 4_555
H(9) C(41) 3.5422 no 1_655
H(9) C(46) 3.2906 no 1_655
H(9) C(47) 2.8884 no 1_655
H(9) C(48) 2.9990 no 1_655
H(9) H(34) 3.1218 no 1_655
H(9) H(35) 3.2286 no 1_655
H(10) S(1) 3.0348 no 4_555
H(10) F(3) 3.3943 no 4_555
H(10) O(1) 2.3691 no 4_555
H(10) O(3) 2.8590 no 4_555
H(10) C(37) 3.4855 no 4_555
H(10) H(22) 3.1397 no 4_555
H(11) S(2) 3.0121 no 2_555
H(11) F(6) 3.3723 no 2_555
H(11) O(5) 2.5338 no 2_555
H(11) O(6) 2.5964 no 2_555
H(11) H(30) 3.0467 no 4_555
H(12) Cl(1) 3.3784 no 2_555
H(12) F(6) 2.7723 no 2_555
H(12) C(46) 3.3447 no .
H(12) C(47) 2.9800 no .
H(12) C(48) 3.3264 no .
H(12) H(34) 3.0302 no .
H(13) C(41) 2.9386 no .
H(13) C(48) 3.2639 no .
H(13) C(50) 3.1033 no .
H(13) C(52) 3.4007 no .
H(13) C(77) 3.2839 no .
H(13) H(43) 2.9517 no .
H(13) H(51) 2.7412 no .
H(14) C(76) 3.42(8) no .
H(14) H(42) 3.0429 no .
H(14) H(43) 2.87(9) no .
H(14) H(50) 3.0539 no .
H(14) H(51) 3.4929 no .
H(15) F(2) 3.4476 no .
H(15) F(4) 3.1565 no 3_655
H(15) C(56) 3.3318 no 1_655
H(15) H(34) 3.1588 no 4_554
H(15) H(35) 3.5304 no 4_554
H(15) H(37) 2.9992 no 1_655
H(16) F(4) 3.5821 no 3_655
H(16) F(6) 3.4526 no 3_655
H(16) O(6) 3.3836 no 3_655
H(16) C(42) 3.0401 no 1_655
H(16) C(43) 3.5182 no 1_655
H(16) C(49) 3.5864 no 1_655
H(16) C(55) 3.4043 no 1_655
H(16) H(30) 2.7984 no 1_655
H(16) H(35) 3.4721 no 4_554
H(16) H(36) 3.1580 no 1_655
H(17) C(42) 3.2019 no 1_655
H(17) C(43) 2.8090 no 1_655
H(17) C(44) 2.9708 no 1_655
H(17) C(45) 3.5019 no 1_655
H(17) C(77) 3.5815 no 4_554
H(17) H(30) 3.5462 no 1_655
H(17) H(31) 3.0682 no 1_655
H(17) H(32) 3.2415 no 1_655
H(17) H(35) 3.4659 no 4_554
H(17) H(51) 2.8858 no 4_554
H(17) H(58) 3.4595 no 4_554
H(18) Cl(4) 3.0606 no 1_554
H(18) C(66) 3.5224 no 4_554
H(18) H(35) 3.5776 no 4_554
H(18) H(51) 3.5064 no 4_554
H(18) H(58) 2.6219 no 4_554
H(19) Cl(1) 3.3308 no 2_555
H(19) Cl(2) 3.4209 no 2_555
H(19) C(68) 3.5510 no 4_554
H(19) C(69) 3.1938 no 4_554
H(19) H(44) 3.2835 no 4_554
H(19) H(45) 2.7397 no 4_554
H(20) Cl(1) 3.2584 no 2_555
H(20) C(43) 3.4310 no .
H(20) C(44) 3.1717 no .
H(20) C(45) 3.5911 no .
H(20) H(6) 2.8382 no 4_454
H(20) H(31) 3.5793 no .
H(20) H(32) 3.2656 no .
H(20) H(45) 3.5995 no 4_554
H(21) N(1) 3.4538 no 4_454
H(21) C(39) 3.5728 no 4_454
H(21) C(42) 2.9643 no .
H(21) C(43) 3.0791 no .
H(21) C(49) 3.4326 no .
H(21) H(23) 2.8745 no 4_454
H(21) H(30) 3.1759 no .
H(21) H(31) 3.2696 no .
H(21) H(43) 3.0982 no .
H(22) O(1) 2.6186 no .
H(22) C(18) 3.5453 no 4_454
H(22) C(63) 3.0409 no .
H(22) C(64) 3.4792 no .
H(22) H(10) 3.1397 no 4_454
H(22) H(23) 3.1452 no 4_454
H(22) H(42) 2.4468 no .
H(22) H(43) 3.2632 no .
H(23) O(1) 3.5127 no 4_555
H(23) O(6) 3.3247 no 2_555
H(23) C(36) 3.4747 no 4_555
H(23) H(21) 2.8745 no 4_555
H(23) H(22) 3.1452 no 4_555
H(23) H(30) 3.3331 no 4_555
H(24) S(2) 3.3212 no 2_555
H(24) O(5) 2.5498 no 2_555
H(24) O(6) 3.1848 no 2_555
H(25) S(1) 3.2852 no 4_555
H(25) O(1) 3.0730 no 4_555
H(25) O(3) 2.6368 no 4_555
H(26) Cl(5) 3.38(8) no 1_554
H(27) Cl(5) 3.1385 no 1_554
H(27) C(67) 3.3650 no 4_554
H(27) C(68) 3.1566 no 4_554
H(27) H(44) 3.1270 no 4_554
H(27) H(58) 3.1529 no 4_554
H(28) Cl(2) 3.1645 no 2_555
H(28) C(68) 3.5007 no 4_554
H(28) C(69) 3.5049 no 4_554
H(28) H(44) 3.4225 no 4_554
H(28) H(45) 3.5227 no 4_554
H(29) O(1) 2.82(5) no .
H(30) O(6) 2.4206 no 3_555
H(30) C(21) 3.3436 no 4_454
H(30) H(11) 3.0467 no 4_454
H(30) H(16) 2.7984 no 1_455
H(30) H(17) 3.5462 no 1_455
H(30) H(21) 3.1759 no .
H(30) H(23) 3.3331 no 4_454
H(31) C(20) 3.17(6) no 4_454
H(31) C(21) 3.21(5) no 4_454
H(31) C(22) 3.36(5) no 4_454
H(31) C(23) 3.44(5) no 4_454
H(31) C(24) 3.38(5) no 4_454
H(31) C(25) 3.25(6) no 4_454
H(31) H(6) 3.4072 no 4_454
H(31) H(17) 3.0682 no 1_455
H(31) H(20) 3.5793 no .
H(31) H(21) 3.2696 no .
H(31) H(50) 3.1516 no 4_454
H(31) H(51) 3.3586 no 4_454
H(32) C(76) 3.27(5) no 4_454
H(32) H(6) 3.2208 no 4_454
H(32) H(17) 3.2415 no 1_455
H(32) H(20) 3.2656 no .
H(32) H(50) 2.7604 no 4_454
H(32) H(51) 3.5787 no 4_454
H(33) Cl(1) 3.1339 no 2_555
H(33) Cl(4) 3.5527 no 1_454
H(33) F(3) 2.9816 no 4_455
H(33) F(6) 3.5467 no 2_555
H(34) F(2) 3.5813 no 4_455
H(34) F(3) 2.8695 no 4_455
H(34) F(6) 2.6265 no 2_555
H(34) C(28) 3.3294 no 4_455
H(34) C(29) 3.5302 no 4_455
H(34) H(9) 3.1218 no 1_455
H(34) H(12) 3.0302 no .
H(34) H(15) 3.1588 no 4_455
H(35) C(27) 3.1477 no 4_455
H(35) C(28) 3.0501 no 4_455
H(35) C(29) 2.9567 no 4_455
H(35) C(30) 2.9530 no 4_455
H(35) C(31) 3.0628 no 4_455
H(35) C(32) 3.1536 no 4_455
H(35) H(9) 3.2286 no 1_455
H(35) H(15) 3.5304 no 4_455
H(35) H(16) 3.4721 no 4_455
H(35) H(17) 3.4659 no 4_455
H(35) H(18) 3.5776 no 4_455
H(36) C(15) 3.3144 no 1_455
H(36) C(16) 3.2724 no 1_455
H(36) C(29) 3.4028 no 1_455
H(36) H(7) 2.7174 no 1_455
H(36) H(8) 2.5961 no 1_455
H(36) H(16) 3.1580 no 1_455
H(37) C(1) 2.9371 no 1_455
H(37) C(2) 3.4222 no 1_455
H(37) C(5) 3.5307 no 1_455
H(37) C(9) 3.3305 no 1_455
H(37) C(10) 2.9797 no 1_455
H(37) C(11) 3.2825 no 1_455
H(37) C(12) 3.5189 no 1_455
H(37) C(15) 3.5592 no 1_455
H(37) C(28) 3.3370 no 1_455
H(37) H(7) 2.6156 no 1_455
H(37) H(15) 2.9992 no 1_455
H(38) F(1) 2.8852 no 3_555
H(38) F(4) 3.4915 no 3_555
H(38) C(2) 3.3170 no 1_455
H(38) C(3) 2.9831 no 1_455
H(38) C(4) 3.0996 no 1_455
H(38) C(5) 3.5197 no 1_455
H(38) H(2) 3.1942 no 1_455
H(38) H(3) 3.4402 no 1_455
H(39) S(1) 3.2021 no 3_555
H(39) F(1) 3.3208 no 3_555
H(39) O(2) 2.8150 no 3_555
H(39) O(3) 2.6526 no 3_555
H(39) H(62) 3.3074 no 2_546
H(40) S(2) 3.1362 no .
H(40) F(5) 3.4547 no .
H(40) O(4) 2.4776 no .
H(40) O(5) 2.8801 no .
H(40) H(59) 3.4037 no .
H(41) F(5) 3.1146 no .
H(41) O(2) 3.1073 no .
H(41) O(4) 3.5582 no .
H(41) C(2) 3.1905 no .
H(41) C(3) 3.0516 no .
H(41) H(1) 3.2815 no .
H(41) H(2) 3.1185 no .
H(42) C(1) 2.9827 no .
H(42) C(2) 3.1405 no .
H(42) C(10) 3.4874 no .
H(42) C(11) 3.3161 no .
H(42) C(37) 3.0684 no .
H(42) H(1) 3.3052 no .
H(42) H(14) 3.0429 no .
H(42) H(22) 2.4468 no .
H(43) C(36) 3.39(6) no .
H(43) C(37) 3.50(6) no .
H(43) H(13) 2.9517 no .
H(43) H(14) 2.87(9) no .
H(43) H(21) 3.0982 no .
H(43) H(22) 3.2632 no .
H(44) N(2) 3.3092 no 4_455
H(44) C(15) 3.4997 no 1_455
H(44) C(16) 3.0437 no 1_455
H(44) C(33) 3.3635 no 4_455
H(44) C(34) 3.4261 no 4_455
H(44) C(40) 3.4730 no 4_455
H(44) H(7) 3.5374 no 1_455
H(44) H(8) 2.7689 no 1_455
H(44) H(19) 3.2835 no 4_455
H(44) H(27) 3.1270 no 4_455
H(44) H(28) 3.4225 no 4_455
H(45) C(7) 3.2117 no 1_455
H(45) C(8) 2.9483 no 1_455
H(45) C(9) 3.5621 no 1_455
H(45) C(15) 3.5887 no 1_455
H(45) C(34) 3.1985 no 4_455
H(45) H(5) 3.2112 no 1_455
H(45) H(6) 2.9926 no 1_455
H(45) H(7) 3.3262 no 1_455
H(45) H(19) 2.7397 no 4_455
H(45) H(20) 3.5995 no 4_455
H(45) H(28) 3.5227 no 4_455
H(47) Cl(5) 3.5614 no 2_546
H(47) Cl(6) 3.2599 no 2_546
H(47) H(55) 3.1495 no 3_556
H(48) Cl(3) 3.0492 no .
H(49) C(5) 3.2492 no .
H(49) C(6) 2.9285 no .
H(49) C(7) 3.0184 no .
H(49) C(8) 3.4791 no .
H(49) H(4) 3.1928 no .
H(49) H(5) 3.4355 no .
H(50) C(7) 3.3588 no .
H(50) C(8) 2.8973 no .
H(50) C(9) 3.2306 no .
H(50) C(24) 3.2087 no .
H(50) C(44) 3.5159 no 4_555
H(50) H(6) 2.8800 no .
H(50) H(14) 3.0539 no .
H(50) H(31) 3.1516 no 4_555
H(50) H(32) 2.7604 no 4_555
H(51) C(23) 3.0338 no .
H(51) C(24) 3.4645 no .
H(51) C(30) 3.3402 no 4_455
H(51) H(13) 2.7412 no .
H(51) H(14) 3.4929 no .
H(51) H(17) 2.8858 no 4_455
H(51) H(18) 3.5064 no 4_455
H(51) H(31) 3.3586 no 4_555
H(51) H(32) 3.5787 no 4_555
H(52) O(3) 3.2749 no 3_555
H(52) O(5) 3.3347 no .
H(53) S(2) 3.3544 no .
H(53) O(4) 2.8965 no .
H(53) O(4) 2.8597 no 3_555
H(53) O(5) 2.9135 no .
H(54) S(1) 3.3165 no 3_555
H(54) O(2) 2.9594 no 3_555
H(54) O(3) 2.7432 no 3_555
H(54) O(4) 2.7589 no 3_555
H(55) Cl(2) 3.4882 no .
H(55) Cl(5) 3.5770 no 4_454
H(55) H(47) 3.1495 no 3_556
H(56) Cl(2) 3.2734 no .
H(57) Cl(5) 3.2316 no 2_546
H(58) C(30) 3.27(6) no 4_455
H(58) C(31) 2.80(6) no 4_455
H(58) C(32) 3.36(6) no 4_455
H(58) H(17) 3.4595 no 4_455
H(58) H(18) 2.6219 no 4_455
H(58) H(27) 3.1529 no 4_455
H(59) S(2) 3.2493 no .
H(59) F(5) 2.9226 no .
H(59) F(6) 3.2680 no .
H(59) O(5) 2.1017 no .
H(59) C(82) 3.2979 no .
H(59) H(40) 3.4037 no .
H(61) Cl(2) 3.2918 no 3_556
H(61) Cl(6) 3.3848 no 2_546
H(61) C(6) 3.1026 no 1_455
H(61) C(7) 3.0844 no 1_455
H(61) H(4) 3.1998 no 1_455
H(61) H(5) 3.0928 no 1_455
H(62) S(1) 3.2754 no 4_556
H(62) F(1) 2.9561 no 4_556
H(62) F(3) 2.9556 no 4_556
H(62) O(3) 2.1869 no 4_556
H(62) C(81) 3.2444 no 4_556
H(62) H(39) 3.3074 no 2_556

loop_
_geom_torsion_atom_site_label_1
_geom_torsion_atom_site_label_2
_geom_torsion_atom_site_label_3
_geom_torsion_atom_site_label_4
_geom_torsion
_geom_torsion_publ_flag
O(1) S(1) C(81) F(1) -175.7(9) no
O(1) S(1) C(81) F(2) 55.8(13) no
O(1) S(1) C(81) F(3) -62.4(8) no
O(2) S(1) C(81) F(1) 66.0(10) no
O(2) S(1) C(81) F(2) -62.5(12) no
O(2) S(1) C(81) F(3) 179.3(7) no
O(3) S(1) C(81) F(1) -51.5(11) no
O(3) S(1) C(81) F(2) -179.9(10) no
O(3) S(1) C(81) F(3) 61.8(9) no
O(4) S(2) C(82) F(4) -62.1(8) no
O(4) S(2) C(82) F(5) 60.0(8) no
O(4) S(2) C(82) F(6) 178.8(7) no
O(5) S(2) C(82) F(4) 178.3(7) no
O(5) S(2) C(82) F(5) -59.5(8) no
O(5) S(2) C(82) F(6) 59.3(8) no
O(6) S(2) C(82) F(4) 58.8(8) no
O(6) S(2) C(82) F(5) -179.1(7) no
O(6) S(2) C(82) F(6) -60.3(8) no
C(19) N(1) C(20) C(21) -177.5(6) no
C(19) N(1) C(20) C(25) 3.3(10) no
C(20) N(1) C(19) C(14) -2.5(9) no
C(20) N(1) C(19) C(18) 176.6(6) no
C(39) N(1) C(19) C(14) 179.9(6) no
C(39) N(1) C(19) C(18) -1.1(10) no
C(39) N(1) C(20) C(21) 0.1(9) no
C(39) N(1) C(20) C(25) -179.1(6) no
C(32) N(2) C(33) C(34) -158.8(6) no
C(32) N(2) C(33) C(38) 22.7(10) no
C(33) N(2) C(32) C(27) -21.7(9) no
C(33) N(2) C(32) C(31) 159.3(6) no
C(40) N(2) C(32) C(27) 171.4(6) no
C(40) N(2) C(32) C(31) -7.6(10) no
C(40) N(2) C(33) C(34) 8.1(10) no
C(40) N(2) C(33) C(38) -170.4(6) no
C(59) N(3) C(60) C(61) -176.4(6) no
C(59) N(3) C(60) C(65) 6.4(9) no
C(60) N(3) C(59) C(54) -3.0(9) no
C(60) N(3) C(59) C(58) 176.7(5) no
C(79) N(3) C(59) C(54) 179.1(5) no
C(79) N(3) C(59) C(58) -1.1(9) no
C(79) N(3) C(60) C(61) 1.5(9) no
C(79) N(3) C(60) C(65) -175.7(5) no
C(72) N(4) C(73) C(74) 161.6(6) no
C(72) N(4) C(73) C(78) -19.0(9) no
C(73) N(4) C(72) C(67) 19.9(9) no
C(73) N(4) C(72) C(71) -161.9(6) no
C(80) N(4) C(72) C(67) -175.4(6) no
C(80) N(4) C(72) C(71) 2.8(9) no
C(80) N(4) C(73) C(74) -3.3(10) no
C(80) N(4) C(73) C(78) 176.1(6) no
C(2) C(1) C(10) C(5) 0.7(11) no
C(2) C(1) C(10) C(9) 179.8(6) no
C(10) C(1) C(2) C(3) -0.8(10) no
C(2) C(1) C(11) C(12) 179.1(8) no
C(2) C(1) C(11) C(26) -2.3(13) no
C(11) C(1) C(2) C(3) 179.1(7) no
C(10) C(1) C(11) C(12) -1.0(8) no
C(10) C(1) C(11) C(26) 177.6(6) no
C(11) C(1) C(10) C(5) -179.2(6) no
C(11) C(1) C(10) C(9) -0.1(8) no
C(1) C(2) C(3) C(4) 0.8(12) no
C(2) C(3) C(4) C(5) -0.8(14) no
C(3) C(4) C(5) C(6) -178.9(8) no
C(3) C(4) C(5) C(10) 0.6(13) no
C(4) C(5) C(6) C(7) -179.1(9) no
C(4) C(5) C(10) C(1) -0.6(12) no
C(4) C(5) C(10) C(9) -179.6(7) no
C(6) C(5) C(10) C(1) 179.0(7) no
C(6) C(5) C(10) C(9) -0.0(11) no
C(10) C(5) C(6) C(7) 1.5(13) no
C(5) C(6) C(7) C(8) -1.4(14) no
C(6) C(7) C(8) C(9) -0.2(12) no
C(7) C(8) C(9) C(10) 1.5(11) no
C(7) C(8) C(9) C(12) 179.3(7) no
C(8) C(9) C(10) C(1) 179.4(6) no
C(8) C(9) C(10) C(5) -1.5(11) no
C(8) C(9) C(12) C(11) -179.7(8) no
C(8) C(9) C(12) C(13) 1.9(12) no
C(10) C(9) C(12) C(11) -1.6(8) no
C(10) C(9) C(12) C(13) 179.9(6) no
C(12) C(9) C(10) C(1) 1.0(8) no
C(12) C(9) C(10) C(5) -179.8(6) no
C(1) C(11) C(12) C(9) 1.6(8) no
C(1) C(11) C(12) C(13) 179.8(6) no
C(1) C(11) C(26) C(27) -113.2(7) no
C(1) C(11) C(26) C(38) 120.2(7) no
C(12) C(11) C(26) C(27) 65.0(10) no
C(12) C(11) C(26) C(38) -61.6(10) no
C(26) C(11) C(12) C(9) -176.8(7) no
C(26) C(11) C(12) C(13) 1.5(13) no
C(9) C(12) C(13) C(14) 84.1(9) no
C(9) C(12) C(13) C(25) -92.3(7) no
C(11) C(12) C(13) C(14) -94.0(8) no
C(11) C(12) C(13) C(25) 89.6(10) no
C(12) C(13) C(14) C(15) 6.1(10) no
C(12) C(13) C(14) C(19) -177.2(6) no
C(12) C(13) C(25) C(20) 178.0(5) no
C(12) C(13) C(25) C(24) -5.3(9) no
C(14) C(13) C(25) C(20) 1.5(9) no
C(14) C(13) C(25) C(24) 178.3(6) no
C(25) C(13) C(14) C(15) -177.6(6) no
C(25) C(13) C(14) C(19) -0.8(10) no
C(13) C(14) C(15) C(16) 177.3(6) no
C(13) C(14) C(19) N(1) 1.3(10) no
C(13) C(14) C(19) C(18) -177.8(6) no
C(15) C(14) C(19) N(1) 178.1(6) no
C(15) C(14) C(19) C(18) -0.9(10) no
C(19) C(14) C(15) C(16) 0.4(10) no
C(14) C(15) C(16) C(17) 0.0(11) no
C(15) C(16) C(17) C(18) -0.0(13) no
C(16) C(17) C(18) C(19) -0.5(12) no
C(17) C(18) C(19) N(1) -178.1(7) no
C(17) C(18) C(19) C(14) 1.0(11) no
N(1) C(20) C(21) C(22) 178.7(6) no
N(1) C(20) C(25) C(13) -2.7(9) no
N(1) C(20) C(25) C(24) -179.5(6) no
C(21) C(20) C(25) C(13) 178.1(6) no
C(21) C(20) C(25) C(24) 1.2(10) no
C(25) C(20) C(21) C(22) -2.1(10) no
C(20) C(21) C(22) C(23) 1.9(12) no
C(21) C(22) C(23) C(24) -0.9(12) no
C(22) C(23) C(24) C(25) -0.0(12) no
C(23) C(24) C(25) C(13) -176.9(7) no
C(23) C(24) C(25) C(20) -0.2(11) no
C(11) C(26) C(27) C(28) 72.6(8) no
C(11) C(26) C(27) C(32) -100.9(7) no
C(11) C(26) C(38) C(33) 101.5(7) no
C(11) C(26) C(38) C(37) -76.0(8) no
C(27) C(26) C(38) C(33) -25.9(9) no
C(27) C(26) C(38) C(37) 156.6(6) no
C(38) C(26) C(27) C(28) -159.4(6) no
C(38) C(26) C(27) C(32) 27.2(9) no
C(26) C(27) C(28) C(29) -175.1(6) no
C(26) C(27) C(32) N(2) -4.9(10) no
C(26) C(27) C(32) C(31) 174.1(6) no
C(28) C(27) C(32) N(2) -178.4(6) no
C(28) C(27) C(32) C(31) 0.6(10) no
C(32) C(27) C(28) C(29) -1.4(10) no
C(27) C(28) C(29) C(30) 1.3(11) no
C(28) C(29) C(30) C(31) -0.4(13) no
C(29) C(30) C(31) C(32) -0.3(13) no
C(30) C(31) C(32) N(2) 179.2(7) no
C(30) C(31) C(32) C(27) 0.2(11) no
N(2) C(33) C(34) C(35) -178.9(6) no
N(2) C(33) C(38) C(26) 2.9(10) no
N(2) C(33) C(38) C(37) -179.6(6) no
C(34) C(33) C(38) C(26) -175.7(6) no
C(34) C(33) C(38) C(37) 1.8(10) no
C(38) C(33) C(34) C(35) -0.4(11) no
C(33) C(34) C(35) C(36) -0.8(12) no
C(34) C(35) C(36) C(37) 0.5(13) no
C(35) C(36) C(37) C(38) 1.1(12) no
C(36) C(37) C(38) C(26) 175.3(7) no
C(36) C(37) C(38) C(33) -2.2(11) no
C(48) C(41) C(50) C(45) -1.0(10) no
C(48) C(41) C(50) C(49) -178.9(6) no
C(50) C(41) C(48) C(47) -1.6(10) no
C(48) C(41) C(52) C(51) 177.6(8) no
C(48) C(41) C(52) C(66) -3.6(12) no
C(52) C(41) C(48) C(47) 179.6(7) no
C(50) C(41) C(52) C(51) -1.3(8) no
C(50) C(41) C(52) C(66) 177.5(6) no
C(52) C(41) C(50) C(45) 178.2(6) no
C(52) C(41) C(50) C(49) 0.3(8) no
C(43) C(42) C(49) C(50) 2.0(11) no
C(43) C(42) C(49) C(51) 177.9(8) no
C(49) C(42) C(43) C(44) -2.5(12) no
C(42) C(43) C(44) C(45) 0.9(13) no
C(43) C(44) C(45) C(46) -179.7(7) no
C(43) C(44) C(45) C(50) 1.0(11) no
C(44) C(45) C(46) C(47) -178.9(7) no
C(44) C(45) C(50) C(41) -179.1(6) no
C(44) C(45) C(50) C(49) -1.4(11) no
C(46) C(45) C(50) C(41) 1.6(10) no
C(46) C(45) C(50) C(49) 179.2(6) no
C(50) C(45) C(46) C(47) 0.3(10) no
C(45) C(46) C(47) C(48) -2.9(12) no
C(46) C(47) C(48) C(41) 3.6(11) no
C(42) C(49) C(50) C(41) 177.8(6) no
C(42) C(49) C(50) C(45) -0.1(11) no
C(42) C(49) C(51) C(52) -177.8(8) no
C(42) C(49) C(51) C(53) 3.8(13) no
C(50) C(49) C(51) C(52) -1.5(8) no
C(50) C(49) C(51) C(53) -180.0(6) no
C(51) C(49) C(50) C(41) 0.7(8) no
C(51) C(49) C(50) C(45) -177.2(6) no
C(49) C(51) C(52) C(41) 1.7(8) no
C(49) C(51) C(52) C(66) -176.9(6) no
C(49) C(51) C(53) C(54) -96.1(8) no
C(49) C(51) C(53) C(65) 83.6(8) no
C(52) C(51) C(53) C(54) 85.8(9) no
C(52) C(51) C(53) C(65) -94.5(9) no
C(53) C(51) C(52) C(41) -180.0(7) no
C(53) C(51) C(52) C(66) 1.4(13) no
C(41) C(52) C(66) C(67) 119.6(7) no
C(41) C(52) C(66) C(78) -115.1(7) no
C(51) C(52) C(66) C(67) -61.9(10) no
C(51) C(52) C(66) C(78) 63.4(10) no
C(51) C(53) C(54) C(55) 3.3(9) no
C(51) C(53) C(54) C(59) -176.4(5) no
C(51) C(53) C(65) C(60) 179.8(5) no
C(51) C(53) C(65) C(64) -0.9(9) no
C(54) C(53) C(65) C(60) -0.4(9) no
C(54) C(53) C(65) C(64) 178.8(6) no
C(65) C(53) C(54) C(55) -176.4(6) no
C(65) C(53) C(54) C(59) 3.8(9) no
C(53) C(54) C(55) C(56) -177.2(6) no
C(53) C(54) C(59) N(3) -2.2(9) no
C(53) C(54) C(59) C(58) 178.1(5) no
C(55) C(54) C(59) N(3) 178.0(6) no
C(55) C(54) C(59) C(58) -1.7(9) no
C(59) C(54) C(55) C(56) 2.5(9) no
C(54) C(55) C(56) C(57) -1.5(10) no
C(55) C(56) C(57) C(58) -0.4(11) no
C(56) C(57) C(58) C(59) 1.2(11) no
C(57) C(58) C(59) N(3) -179.9(7) no
C(57) C(58) C(59) C(54) -0.1(10) no
N(3) C(60) C(61) C(62) -177.1(6) no
N(3) C(60) C(65) C(53) -4.7(9) no
N(3) C(60) C(65) C(64) 176.0(5) no
C(61) C(60) C(65) C(53) 178.1(6) no
C(61) C(60) C(65) C(64) -1.2(9) no
C(65) C(60) C(61) C(62) 0.1(11) no
C(60) C(61) C(62) C(63) 2.0(13) no
C(61) C(62) C(63) C(64) -3.0(14) no
C(62) C(63) C(64) C(65) 1.7(13) no
C(63) C(64) C(65) C(53) -179.0(7) no
C(63) C(64) C(65) C(60) 0.3(11) no
C(52) C(66) C(67) C(68) -73.4(8) no
C(52) C(66) C(67) C(72) 105.3(7) no
C(52) C(66) C(78) C(73) -105.5(7) no
C(52) C(66) C(78) C(77) 73.2(7) no
C(67) C(66) C(78) C(73) 20.8(9) no
C(67) C(66) C(78) C(77) -160.5(6) no
C(78) C(66) C(67) C(68) 161.4(5) no
C(78) C(66) C(67) C(72) -19.8(8) no
C(66) C(67) C(68) C(69) 177.6(6) no
C(66) C(67) C(72) N(4) 0.8(9) no
C(66) C(67) C(72) C(71) -177.4(5) no
C(68) C(67) C(72) N(4) 179.6(6) no
C(68) C(67) C(72) C(71) 1.3(9) no
C(72) C(67) C(68) C(69) -1.2(10) no
C(67) C(68) C(69) C(70) 0.2(11) no
C(68) C(69) C(70) C(71) 0.5(12) no
C(69) C(70) C(71) C(72) -0.3(12) no
C(70) C(71) C(72) N(4) -178.9(7) no
C(70) C(71) C(72) C(67) -0.6(10) no
N(4) C(73) C(74) C(75) 178.3(6) no
N(4) C(73) C(78) C(66) -2.5(10) no
N(4) C(73) C(78) C(77) 178.8(6) no
C(74) C(73) C(78) C(66) 177.0(6) no
C(74) C(73) C(78) C(77) -1.8(10) no
C(78) C(73) C(74) C(75) -1.2(11) no
C(73) C(74) C(75) C(76) 3.0(13) no
C(74) C(75) C(76) C(77) -1.6(14) no
C(75) C(76) C(77) C(78) -1.7(12) no
C(76) C(77) C(78) C(66) -175.5(7) no
C(76) C(77) C(78) C(73) 3.3(11) no
